data_4066346
loop_
_publ_author_name
'Maheswari, K.'
'Rajendran, N. M.'
'Meyer, Jens'
'Reddy, N. Dastagiri'

_publ_section_title
;
 Reactions of an Aluminum Amide with Aromatic Nitriles: Formation of
 Al&#x2212;N&#x2212;C Frameworks
;
_journal_issue 17
_journal_name_full Organometallics
_journal_page_first 3799
_journal_paper_doi 10.1021/om100406y
_journal_volume 29
_journal_year 2010
_chemical_formula_moiety 'C65 H94 Al3 N5'
_chemical_formula_sum 'C65 H94 Al3 N5'
_chemical_formula_weight 1026.39
_chemical_name_systematic
; 
 ? 
;
_space_group_IT_number 29
_symmetry_cell_setting orthorhombic
_symmetry_space_group_name_Hall 'P 2c -2ac'
_symmetry_space_group_name_H-M 'P c a 21'
_atom_sites_solution_hydrogens geom
_atom_sites_solution_primary direct
_atom_sites_solution_secondary difmap
_audit_creation_method SHELXL-97
_cell_angle_alpha 90.00
_cell_angle_beta 90.00
_cell_angle_gamma 90.00
_cell_formula_units_Z 8
_cell_length_a 25.157(5)
_cell_length_b 14.943(3)
_cell_length_c 34.178(7)
_cell_measurement_reflns_used 82570
_cell_measurement_temperature 200(2)
_cell_measurement_theta_max 25.00
_cell_measurement_theta_min 3.38
_cell_volume 12848(4)
_computing_cell_refinement 'CrysAlis Red'
_computing_data_collection 'CrysAlis CCD'
_computing_data_reduction 'CrysAlis Red'
_computing_molecular_graphics 'Ortep 32'
_computing_publication_material 'Bruker SHELXTL'
_computing_structure_refinement 'Bruker SHELXTL'
_computing_structure_solution 'Bruker SHELXTL'
_diffrn_ambient_temperature 200(2)
_diffrn_measured_fraction_theta_full 0.995
_diffrn_measured_fraction_theta_max 0.995
_diffrn_measurement_device_type 'Stoe Stadi 4 with CCD'
_diffrn_measurement_method 'omega scans'
_diffrn_radiation_monochromator graphite
_diffrn_radiation_source 'fine-focus sealed tube'
_diffrn_radiation_type MoK\a
_diffrn_radiation_wavelength 0.71073
_diffrn_reflns_av_R_equivalents 0.1060
_diffrn_reflns_av_sigmaI/netI 0.1412
_diffrn_reflns_limit_h_max 29
_diffrn_reflns_limit_h_min -29
_diffrn_reflns_limit_k_max 17
_diffrn_reflns_limit_k_min -15
_diffrn_reflns_limit_l_max 40
_diffrn_reflns_limit_l_min -32
_diffrn_reflns_number 82570
_diffrn_reflns_theta_full 25.00
_diffrn_reflns_theta_max 25.00
_diffrn_reflns_theta_min 3.38
_exptl_absorpt_coefficient_mu 0.099
_exptl_absorpt_correction_type none
_exptl_crystal_colour 'pale yellow'
_exptl_crystal_density_diffrn 1.061
_exptl_crystal_density_method 'not measured'
_exptl_crystal_description 'irregular shaped crystal'
_exptl_crystal_F_000 4464
_exptl_crystal_size_max 0.40
_exptl_crystal_size_mid 0.40
_exptl_crystal_size_min 0.30
_refine_diff_density_max 0.202
_refine_diff_density_min -0.195
_refine_diff_density_rms 0.039
_refine_ls_abs_structure_details 'Flack H D (1983), Acta Cryst. A39, 876-881'
_refine_ls_abs_structure_Flack 0.43(15)
_refine_ls_extinction_method none
_refine_ls_goodness_of_fit_ref 0.952
_refine_ls_hydrogen_treatment undef
_refine_ls_matrix_type full
_refine_ls_number_parameters 1359
_refine_ls_number_reflns 20347
_refine_ls_number_restraints 1
_refine_ls_restrained_S_all 0.952
_refine_ls_R_factor_all 0.1300
_refine_ls_R_factor_gt 0.0678
_refine_ls_shift/su_max 0.011
_refine_ls_shift/su_mean 0.001
_refine_ls_structure_factor_coef Fsqd
_refine_ls_weighting_details 'calc w=1/[\s^2^(Fo^2^)+(0.0398P)^2^+0.0000P] where P=(Fo^2^+2Fc^2^)/3'
_refine_ls_weighting_scheme calc
_refine_ls_wR_factor_gt 0.1055
_refine_ls_wR_factor_ref 0.1268
_reflns_number_gt 11700
_reflns_number_total 20347
_reflns_threshold_expression >2sigma(I)
_cod_data_source_file om100406y_si_002.cif
_cod_data_source_block compound_7c
_cod_original_sg_symbol_H-M Pca21
_cod_database_code 4066346

loop_
_symmetry_equiv_pos_as_xyz
'x, y, z'
'-x, -y, z+1/2'
'x+1/2, -y, z'
'-x+1/2, y, z+1/2'

loop_
_atom_site_label
_atom_site_type_symbol
_atom_site_fract_x
_atom_site_fract_y
_atom_site_fract_z
_atom_site_U_iso_or_equiv
_atom_site_adp_type
_atom_site_occupancy
_atom_site_symmetry_multiplicity
_atom_site_calc_flag
_atom_site_refinement_flags
Al1 Al 0.51950(5) 0.42718(9) 0.23964(4) 0.0312(3) Uani 1 1 d .
N1 N 0.48602(14) 0.4417(2) 0.28607(11) 0.0329(9) Uani 1 1 d .
C1 C 0.37106(19) 0.3395(3) 0.29669(17) 0.0539(15) Uani 1 1 d .
H1A H 0.3735 0.3002 0.2738 0.081 Uiso 1 1 calc R
H1B H 0.3339 0.3566 0.3009 0.081 Uiso 1 1 calc R
H1C H 0.3844 0.3078 0.3198 0.081 Uiso 1 1 calc R
Al2 Al 0.41415(6) 0.44791(10) 0.28776(4) 0.0375(4) Uani 1 1 d .
N2 N 0.48637(14) 0.4902(2) 0.20073(10) 0.0260(10) Uani 1 1 d .
Al3 Al 0.42429(6) 0.54423(10) 0.20689(4) 0.0364(4) Uani 1 1 d .
N3 N 0.38796(15) 0.5240(3) 0.25019(11) 0.0347(10) Uani 1 1 d .
Al4 Al 0.83375(6) 0.01451(9) -0.01722(4) 0.0362(4) Uani 1 1 d .
N4 N 0.85988(15) -0.0597(3) 0.02015(11) 0.0364(10) Uani 1 1 d .
Al5 Al 0.73013(5) 0.04678(9) 0.03291(4) 0.0296(3) Uani 1 1 d .
N5 N 0.76175(14) 0.0232(2) -0.01344(11) 0.0305(9) Uani 1 1 d .
Al6 Al 0.82513(6) -0.07223(10) 0.06502(4) 0.0385(4) Uani 1 1 d .
N6 N 0.76452(14) -0.0116(2) 0.07236(11) 0.0268(9) Uani 1 1 d .
C7 C 0.50984(19) 0.5044(3) 0.16271(15) 0.0324(13) Uani 1 1 d .
N7 N 0.39483(17) 0.5033(3) 0.33919(13) 0.0441(11) Uani 1 1 d .
N8 N 0.84904(17) -0.0460(3) -0.06794(14) 0.0457(12) Uani 1 1 d .
N9 N 0.50188(16) 0.2980(3) 0.22655(12) 0.0410(11) Uani 1 1 d .
N10 N 0.74927(15) 0.1777(3) 0.04384(11) 0.0362(10) Uani 1 1 d .
C13 C 0.3360(2) 0.5608(4) 0.25300(14) 0.0438(14) Uani 1 1 d .
C15 C 0.65378(17) 0.0609(3) 0.03483(16) 0.0455(13) Uani 1 1 d .
H15A H 0.6371 0.0182 0.0169 0.068 Uiso 1 1 calc R
H15B H 0.6443 0.1220 0.0271 0.068 Uiso 1 1 calc R
H15C H 0.6412 0.0496 0.0615 0.068 Uiso 1 1 calc R
C16 C 0.75939(19) 0.3460(3) 0.05868(14) 0.0340(12) Uani 1 1 d .
C17 C 0.59652(17) 0.4168(3) 0.23805(16) 0.0480(14) Uani 1 1 d .
H17A H 0.6125 0.4757 0.2425 0.072 Uiso 1 1 calc R
H17B H 0.6075 0.3943 0.2124 0.072 Uiso 1 1 calc R
H17C H 0.6084 0.3752 0.2584 0.072 Uiso 1 1 calc R
C18 C 0.5455(2) 0.5746(3) 0.15679(15) 0.0391(13) Uani 1 1 d .
C19 C 0.74434(19) -0.0218(3) 0.11100(14) 0.0332(13) Uani 1 1 d .
C20 C 0.76185(19) 0.0328(3) 0.14200(14) 0.0368(13) Uani 1 1 d .
C21 C 0.49928(18) 0.2224(4) 0.22150(14) 0.0378(13) Uani 1 1 d .
C22 C 0.7301(2) 0.0205(3) -0.04810(15) 0.0375(14) Uani 1 1 d .
C23 C 0.4914(2) -0.0491(3) 0.19655(14) 0.0474(14) Uani 1 1 d .
H23A H 0.4891 -0.1109 0.1903 0.057 Uiso 1 1 calc R
C24 C 0.6752(2) -0.0596(5) -0.09379(19) 0.071(2) Uani 1 1 d .
H24A H 0.6592 -0.1143 -0.1016 0.086 Uiso 1 1 calc R
C25 C 0.4517(2) 0.0796(3) 0.22628(14) 0.0399(13) Uani 1 1 d .
C26 C 0.49427(19) 0.4508(3) 0.13095(15) 0.0411(13) Uani 1 1 d .
C27 C 0.8670(2) -0.2347(3) -0.01698(15) 0.0432(13) Uani 1 1 d .
H27A H 0.8386 -0.1890 -0.0216 0.052 Uiso 1 1 calc R
C28 C 0.75406(18) 0.2508(4) 0.05006(14) 0.0369(12) Uani 1 1 d .
C29 C 0.3959(2) 0.6218(3) 0.16608(15) 0.0533(15) Uani 1 1 d .
H29A H 0.4075 0.5999 0.1404 0.080 Uiso 1 1 calc R
H29B H 0.4090 0.6829 0.1700 0.080 Uiso 1 1 calc R
H29C H 0.3570 0.6215 0.1673 0.080 Uiso 1 1 calc R
C30 C 0.91102(19) -0.1021(3) 0.01629(14) 0.0377(13) Uani 1 1 d .
C31 C 0.8055(2) 0.3889(3) 0.04708(14) 0.0406(13) Uani 1 1 d .
C32 C 0.7239(2) 0.4782(3) 0.08579(16) 0.0444(15) Uani 1 1 d .
H32A H 0.6962 0.5103 0.0984 0.053 Uiso 1 1 calc R
C33 C 0.49660(19) 0.1269(3) 0.21370(14) 0.0327(12) Uani 1 1 d .
C34 C 0.79706(19) 0.1131(3) 0.13527(14) 0.0431(13) Uani 1 1 d .
H34A H 0.8024 0.1187 0.1064 0.052 Uiso 1 1 calc R
C35 C 0.71768(19) 0.3880(3) 0.07870(14) 0.0363(12) Uani 1 1 d .
C36 C 0.9571(2) -0.0607(4) 0.03029(17) 0.0544(15) Uani 1 1 d .
C37 C 0.8978(3) -0.0625(4) -0.13352(16) 0.0536(16) Uani 1 1 d .
C38 C 0.53981(19) 0.0904(3) 0.19349(14) 0.0341(12) Uani 1 1 d .
C39 C 0.5872(2) 0.1442(3) 0.18247(15) 0.0435(13) Uani 1 1 d .
H39A H 0.5751 0.2076 0.1793 0.052 Uiso 1 1 calc R
C40 C 0.5160(2) 0.4427(4) 0.32167(15) 0.0407(13) Uani 1 1 d .
C41 C 0.8530(2) -0.1460(4) 0.10654(15) 0.0659(18) Uani 1 1 d .
H41A H 0.8772 -0.1908 0.0955 0.099 Uiso 1 1 calc R
H41B H 0.8236 -0.1763 0.1199 0.099 Uiso 1 1 calc R
H41C H 0.8723 -0.1085 0.1253 0.099 Uiso 1 1 calc R
C43 C 0.9773(3) -0.0715(4) -0.1695(2) 0.078(2) Uani 1 1 d .
H43A H 1.0149 -0.0762 -0.1710 0.094 Uiso 1 1 calc R
C44 C 0.5654(2) 0.6314(3) 0.19020(17) 0.0507(15) Uani 1 1 d .
H44A H 0.5567 0.5995 0.2151 0.061 Uiso 1 1 calc R
C45 C 0.7050(2) -0.0582(4) -0.06033(16) 0.0468(15) Uani 1 1 d .
C46 C 0.9525(3) -0.0690(3) -0.13301(18) 0.0573(16) Uani 1 1 d .
C47 C 0.6688(2) 0.3375(3) 0.09045(15) 0.0468(14) Uani 1 1 d .
H47A H 0.6791 0.2732 0.0933 0.056 Uiso 1 1 calc R
C48 C 0.2890(3) 0.4897(3) 0.40097(19) 0.0610(18) Uani 1 1 d .
C49 C 0.9577(2) 0.0311(4) 0.0499(2) 0.070(2) Uani 1 1 d .
H49A H 0.9213 0.0573 0.0473 0.083 Uiso 1 1 calc R
C50 C 0.8503(2) 0.3392(4) 0.02736(16) 0.0512(15) Uani 1 1 d .
H50A H 0.8347 0.2824 0.0171 0.061 Uiso 1 1 calc R
C51 C 0.8702(2) -0.0553(3) -0.09717(17) 0.0447(14) Uani 1 1 d .
C52 C 0.5126(3) 0.4745(4) 0.09316(17) 0.0594(18) Uani 1 1 d .
H52A H 0.5019 0.4396 0.0713 0.071 Uiso 1 1 calc R
C53 C 0.5360(2) -0.0003(3) 0.18500(16) 0.0440(14) Uani 1 1 d .
H53A H 0.5639 -0.0292 0.1712 0.053 Uiso 1 1 calc R
C54 C 0.70771(19) -0.0918(3) 0.11990(15) 0.0382(13) Uani 1 1 d .
C55 C 0.2600(3) 0.4851(4) 0.3626(2) 0.0670(19) Uani 1 1 d .
H55A H 0.2870 0.4918 0.3414 0.080 Uiso 1 1 calc R
C56 C 0.9154(2) -0.1864(3) -0.00161(14) 0.0440(13) Uani 1 1 d .
C57 C 0.4513(2) -0.0096(3) 0.21662(15) 0.0441(14) Uani 1 1 d .
H57A H 0.4218 -0.0450 0.2243 0.053 Uiso 1 1 calc R
C58 C 0.5619(2) 0.5936(4) 0.11899(18) 0.0617(18) Uani 1 1 d .
H58A H 0.5858 0.6419 0.1148 0.074 Uiso 1 1 calc R
C59 C 0.6920(3) 0.0934(5) -0.10432(18) 0.075(2) Uani 1 1 d .
H59A H 0.6873 0.1460 -0.1195 0.090 Uiso 1 1 calc R
C60 C 0.4568(2) 0.3722(3) 0.13514(15) 0.0483(14) Uani 1 1 d .
H60A H 0.4486 0.3651 0.1636 0.058 Uiso 1 1 calc R
C61 C 0.8105(2) 0.4787(3) 0.05591(16) 0.0436(14) Uani 1 1 d .
H61A H 0.8419 0.5104 0.0490 0.052 Uiso 1 1 calc R
C62 C 0.5448(3) 0.5450(4) 0.08738(17) 0.069(2) Uani 1 1 d .
H62A H 0.5557 0.5610 0.0617 0.082 Uiso 1 1 calc R
C63 C 0.6950(2) -0.1088(4) 0.15797(17) 0.0545(16) Uani 1 1 d .
H63A H 0.6718 -0.1571 0.1638 0.065 Uiso 1 1 calc R
C64 C 0.3439(2) 0.4970(4) 0.40380(17) 0.0535(16) Uani 1 1 d .
C65 C 0.7145(3) -0.0588(4) 0.18786(18) 0.0639(18) Uani 1 1 d .
H65A H 0.7061 -0.0735 0.2142 0.077 Uiso 1 1 calc R
C66 C 0.8668(3) -0.0580(4) -0.16800(18) 0.077(2) Uani 1 1 d .
C67 C 0.7691(3) 0.5223(3) 0.07499(16) 0.0535(16) Uani 1 1 d .
H67A H 0.7723 0.5843 0.0806 0.064 Uiso 1 1 calc R
C68 C 0.9644(2) -0.2287(4) -0.00357(17) 0.0572(16) Uani 1 1 d .
H68A H 0.9670 -0.2864 -0.0151 0.069 Uiso 1 1 calc R
C69 C 0.3304(2) 0.6476(4) 0.26997(17) 0.0553(16) Uani 1 1 d .
C70 C 0.5001(3) 0.2781(4) 0.33372(19) 0.0706(19) Uani 1 1 d .
H70A H 0.4778 0.2880 0.3099 0.085 Uiso 1 1 calc R
C71 C 0.2939(2) 0.4266(5) 0.21927(19) 0.072(2) Uani 1 1 d .
H71A H 0.3308 0.4033 0.2229 0.087 Uiso 1 1 calc R
C72 C 0.6849(2) -0.1511(3) 0.08751(15) 0.0442(14) Uani 1 1 d .
H72A H 0.6935 -0.1224 0.0618 0.053 Uiso 1 1 calc R
C73 C 0.4070(2) 0.1236(3) 0.24755(15) 0.0445(14) Uani 1 1 d .
H73A H 0.4213 0.1807 0.2587 0.053 Uiso 1 1 calc R
C74 C 0.4837(2) 0.2858(3) 0.12121(17) 0.0589(16) Uani 1 1 d .
H74A H 0.4611 0.2345 0.1276 0.088 Uiso 1 1 calc R
H74B H 0.5182 0.2793 0.1343 0.088 Uiso 1 1 calc R
H74C H 0.4891 0.2885 0.0928 0.088 Uiso 1 1 calc R
C75 C 0.7102(2) -0.2443(3) 0.08782(18) 0.0680(18) Uani 1 1 d .
H75A H 0.6934 -0.2816 0.0678 0.102 Uiso 1 1 calc R
H75B H 0.7051 -0.2718 0.1136 0.102 Uiso 1 1 calc R
H75C H 0.7483 -0.2391 0.0823 0.102 Uiso 1 1 calc R
C76 C 0.6269(2) 0.3428(4) 0.05759(17) 0.0657(17) Uani 1 1 d .
H76A H 0.6423 0.3206 0.0331 0.099 Uiso 1 1 calc R
H76B H 0.6157 0.4052 0.0542 0.099 Uiso 1 1 calc R
H76C H 0.5961 0.3061 0.0646 0.099 Uiso 1 1 calc R
C77 C 1.0060(2) -0.1049(5) 0.02682(17) 0.0626(17) Uani 1 1 d .
H77A H 1.0374 -0.0761 0.0357 0.075 Uiso 1 1 calc R
C78 C 0.8945(4) -0.0614(5) -0.2031(2) 0.096(2) Uani 1 1 d .
H78A H 0.8755 -0.0595 -0.2271 0.115 Uiso 1 1 calc R
C79 C 0.3765(2) 0.6979(4) 0.28684(17) 0.0589(16) Uani 1 1 d .
H79A H 0.4065 0.6546 0.2905 0.071 Uiso 1 1 calc R
C80 C 0.2912(2) 0.5185(4) 0.2379(2) 0.0574(17) Uani 1 1 d .
C81 C 0.2867(4) 0.4868(5) 0.4707(2) 0.092(3) Uani 1 1 d .
H81A H 0.2667 0.4849 0.4942 0.110 Uiso 1 1 calc R
C82 C 0.6115(2) 0.1153(4) 0.14345(16) 0.0597(16) Uani 1 1 d .
H82A H 0.5836 0.1123 0.1235 0.090 Uiso 1 1 calc R
H82B H 0.6279 0.0562 0.1464 0.090 Uiso 1 1 calc R
H82C H 0.6386 0.1587 0.1355 0.090 Uiso 1 1 calc R
C83 C 0.7726(2) 0.1997(4) 0.14933(17) 0.0612(16) Uani 1 1 d .
H83A H 0.7372 0.2067 0.1378 0.092 Uiso 1 1 calc R
H83B H 0.7951 0.2501 0.1414 0.092 Uiso 1 1 calc R
H83C H 0.7697 0.1987 0.1779 0.092 Uiso 1 1 calc R
C84 C 0.9833(2) -0.0712(4) -0.09525(19) 0.0638(18) Uani 1 1 d .
H84A H 0.9578 -0.0868 -0.0739 0.077 Uiso 1 1 calc R
C85 C 0.5400(2) 0.5251(4) 0.33319(16) 0.0506(16) Uani 1 1 d .
C86 C 0.7464(2) 0.0127(4) 0.17976(17) 0.0490(15) Uani 1 1 d .
H86A H 0.7582 0.0497 0.2006 0.059 Uiso 1 1 calc R
C87 C 0.8776(2) 0.1213(3) -0.02752(17) 0.0612(17) Uani 1 1 d .
H87A H 0.8764 0.1612 -0.0048 0.092 Uiso 1 1 calc R
H87B H 0.8637 0.1529 -0.0505 0.092 Uiso 1 1 calc R
H87C H 0.9144 0.1031 -0.0324 0.092 Uiso 1 1 calc R
C88 C 0.8772(2) -0.2832(4) -0.05587(17) 0.0685(18) Uani 1 1 d .
H88A H 0.8933 -0.2415 -0.0746 0.103 Uiso 1 1 calc R
H88B H 0.8434 -0.3054 -0.0664 0.103 Uiso 1 1 calc R
H88C H 0.9013 -0.3337 -0.0515 0.103 Uiso 1 1 calc R
C89 C 0.6247(2) 0.6462(4) 0.18928(19) 0.0742(19) Uani 1 1 d .
H89A H 0.6430 0.5883 0.1898 0.111 Uiso 1 1 calc R
H89B H 0.6354 0.6817 0.2121 0.111 Uiso 1 1 calc R
H89C H 0.6343 0.6783 0.1653 0.111 Uiso 1 1 calc R
C90 C 0.3723(3) 0.4970(4) 0.43811(18) 0.0634(18) Uani 1 1 d .
C91 C 0.8524(2) 0.1006(4) 0.1539(2) 0.0766(19) Uani 1 1 d .
H91A H 0.8756 0.1503 0.1461 0.115 Uiso 1 1 calc R
H91B H 0.8679 0.0440 0.1450 0.115 Uiso 1 1 calc R
H91C H 0.8490 0.0997 0.1825 0.115 Uiso 1 1 calc R
C92 C 0.2433(3) 0.5600(6) 0.2393(2) 0.094(2) Uani 1 1 d .
H92A H 0.2127 0.5299 0.2296 0.113 Uiso 1 1 calc R
C93 C 0.7462(3) 0.1883(4) -0.06048(19) 0.070(2) Uani 1 1 d .
H93A H 0.7696 0.1787 -0.0372 0.084 Uiso 1 1 calc R
C94 C 0.2552(3) 0.3580(5) 0.2370(2) 0.100(2) Uani 1 1 d .
H94A H 0.2635 0.3495 0.2648 0.150 Uiso 1 1 calc R
H94B H 0.2588 0.3009 0.2232 0.150 Uiso 1 1 calc R
H94C H 0.2187 0.3800 0.2344 0.150 Uiso 1 1 calc R
C95 C 0.9701(3) 0.0248(6) 0.0929(2) 0.110(3) Uani 1 1 d .
H95A H 0.9430 -0.0119 0.1059 0.165 Uiso 1 1 calc R
H95B H 0.9702 0.0849 0.1044 0.165 Uiso 1 1 calc R
H95C H 1.0051 -0.0028 0.0965 0.165 Uiso 1 1 calc R
C96 C 0.2608(3) 0.4841(4) 0.4363(2) 0.085(2) Uani 1 1 d .
H96A H 0.2232 0.4782 0.4360 0.102 Uiso 1 1 calc R
C97 C 0.5226(2) 0.3678(4) 0.34545(17) 0.0593(16) Uani 1 1 d .
C98 C 0.2331(3) 0.3937(4) 0.3570(2) 0.108(3) Uani 1 1 d .
H98A H 0.2600 0.3464 0.3576 0.162 Uiso 1 1 calc R
H98B H 0.2146 0.3926 0.3318 0.162 Uiso 1 1 calc R
H98C H 0.2073 0.3838 0.3781 0.162 Uiso 1 1 calc R
C99 C 0.7223(2) 0.0972(4) -0.07159(17) 0.0568(16) Uani 1 1 d .
C100 C 0.6251(2) -0.1581(4) 0.09070(17) 0.0656(17) Uani 1 1 d .
H10A H 0.6113 -0.1931 0.0687 0.098 Uiso 1 1 calc R
H10B H 0.6095 -0.0980 0.0901 0.098 Uiso 1 1 calc R
H10C H 0.6157 -0.1876 0.1153 0.098 Uiso 1 1 calc R
C101 C 1.0277(3) -0.1404(4) -0.0947(2) 0.087(2) Uani 1 1 d .
H10D H 1.0135 -0.1988 -0.1025 0.131 Uiso 1 1 calc R
H10E H 1.0425 -0.1445 -0.0682 0.131 Uiso 1 1 calc R
H10F H 1.0557 -0.1224 -0.1130 0.131 Uiso 1 1 calc R
C102 C 0.6281(2) 0.1431(4) 0.21482(18) 0.0669(17) Uani 1 1 d .
H10G H 0.6122 0.1666 0.2389 0.100 Uiso 1 1 calc R
H10H H 0.6584 0.1804 0.2073 0.100 Uiso 1 1 calc R
H10I H 0.6401 0.0815 0.2192 0.100 Uiso 1 1 calc R
C103 C 0.3723(2) 0.5017(3) 0.36788(16) 0.0424(13) Uani 1 1 d .
C104 C 0.2801(3) 0.6881(5) 0.2697(2) 0.089(2) Uani 1 1 d .
H10J H 0.2759 0.7464 0.2804 0.107 Uiso 1 1 calc R
C105 C 1.0071(3) 0.0199(4) -0.0856(2) 0.091(3) Uani 1 1 d .
H10K H 0.9791 0.0655 -0.0864 0.136 Uiso 1 1 calc R
H10L H 1.0347 0.0346 -0.1048 0.136 Uiso 1 1 calc R
H10M H 1.0228 0.0183 -0.0594 0.136 Uiso 1 1 calc R
C106 C 0.6459(2) 0.3680(3) 0.12957(16) 0.0601(17) Uani 1 1 d .
H10N H 0.6738 0.3670 0.1495 0.090 Uiso 1 1 calc R
H10O H 0.6170 0.3276 0.1374 0.090 Uiso 1 1 calc R
H10P H 0.6320 0.4290 0.1270 0.090 Uiso 1 1 calc R
C107 C 0.8065(3) -0.0496(6) -0.1677(2) 0.098(3) Uani 1 1 d .
H10Q H 0.7948 -0.0380 -0.1402 0.118 Uiso 1 1 calc R
C109 C 0.7105(3) -0.1443(4) -0.03763(18) 0.0647(18) Uani 1 1 d .
H10R H 0.7353 -0.1332 -0.0153 0.078 Uiso 1 1 calc R
C110 C 0.6574(3) -0.1739(4) -0.0208(2) 0.095(2) Uani 1 1 d .
H11A H 0.6430 -0.1263 -0.0042 0.142 Uiso 1 1 calc R
H11B H 0.6625 -0.2282 -0.0052 0.142 Uiso 1 1 calc R
H11C H 0.6326 -0.1863 -0.0422 0.142 Uiso 1 1 calc R
C111 C 0.6676(3) 0.0145(6) -0.1162(2) 0.088(3) Uani 1 1 d .
H11D H 0.6464 0.0123 -0.1392 0.106 Uiso 1 1 calc R
C114 C 0.7857(4) 0.0227(6) -0.1928(3) 0.123(3) Uani 1 1 d .
H11E H 0.7468 0.0218 -0.1923 0.185 Uiso 1 1 calc R
H11F H 0.7981 0.0137 -0.2197 0.185 Uiso 1 1 calc R
H11G H 0.7985 0.0806 -0.1831 0.185 Uiso 1 1 calc R
C115 C 0.9476(4) -0.0673(5) -0.2034(2) 0.088(2) Uani 1 1 d .
H11H H 0.9655 -0.0687 -0.2279 0.106 Uiso 1 1 calc R
C116 C 0.5735(3) 0.4520(6) 0.3915(2) 0.084(2) Uani 1 1 d .
H11I H 0.5927 0.4541 0.4154 0.101 Uiso 1 1 calc R
C118 C 0.5511(3) 0.3752(5) 0.37981(19) 0.081(2) Uani 1 1 d .
H11J H 0.5549 0.3236 0.3959 0.098 Uiso 1 1 calc R
C119 C 0.5688(3) 0.5265(5) 0.3692(2) 0.079(2) Uani 1 1 d .
H11K H 0.5849 0.5806 0.3777 0.095 Uiso 1 1 calc R
C120 C 0.8454(2) -0.3024(4) 0.01255(18) 0.0746(19) Uani 1 1 d .
H12A H 0.8357 -0.2714 0.0368 0.112 Uiso 1 1 calc R
H12B H 0.8728 -0.3473 0.0181 0.112 Uiso 1 1 calc R
H12C H 0.8140 -0.3320 0.0016 0.112 Uiso 1 1 calc R
C121 C 0.2836(3) 0.4345(5) 0.1752(2) 0.115(3) Uani 1 1 d .
H12D H 0.3079 0.4788 0.1639 0.172 Uiso 1 1 calc R
H12E H 0.2468 0.4535 0.1707 0.172 Uiso 1 1 calc R
H12F H 0.2896 0.3763 0.1627 0.172 Uiso 1 1 calc R
C122 C 0.3642(3) 0.7389(4) 0.32623(18) 0.092(2) Uani 1 1 d .
H12G H 0.3515 0.6922 0.3441 0.137 Uiso 1 1 calc R
H12H H 0.3365 0.7846 0.3232 0.137 Uiso 1 1 calc R
H12I H 0.3964 0.7665 0.3370 0.137 Uiso 1 1 calc R
C123 C 0.4053(2) 0.3876(4) 0.1141(2) 0.096(3) Uani 1 1 d .
H12J H 0.3798 0.3409 0.1215 0.144 Uiso 1 1 calc R
H12K H 0.4114 0.3855 0.0858 0.144 Uiso 1 1 calc R
H12L H 0.3911 0.4464 0.1213 0.144 Uiso 1 1 calc R
C124 C 0.2380(3) 0.6453(7) 0.2546(3) 0.117(3) Uani 1 1 d .
H12M H 0.2043 0.6738 0.2544 0.140 Uiso 1 1 calc R
C125 C 0.3421(4) 0.4923(4) 0.4730(2) 0.085(2) Uani 1 1 d .
H12N H 0.3593 0.4930 0.4977 0.103 Uiso 1 1 calc R
C126 C 0.8929(3) 0.3124(6) 0.0559(2) 0.135(3) Uani 1 1 d .
H12O H 0.8768 0.2798 0.0778 0.202 Uiso 1 1 calc R
H12P H 0.9108 0.3661 0.0659 0.202 Uiso 1 1 calc R
H12Q H 0.9189 0.2739 0.0428 0.202 Uiso 1 1 calc R
C129 C 0.9972(3) 0.0962(4) 0.0307(2) 0.089(2) Uani 1 1 d .
H12R H 0.9908 0.0984 0.0024 0.133 Uiso 1 1 calc R
H12S H 1.0336 0.0757 0.0356 0.133 Uiso 1 1 calc R
H12T H 0.9925 0.1562 0.0418 0.133 Uiso 1 1 calc R
C130 C 0.4635(3) 0.2383(5) 0.3656(2) 0.114(3) Uani 1 1 d .
H13A H 0.4365 0.2825 0.3729 0.171 Uiso 1 1 calc R
H13B H 0.4848 0.2229 0.3887 0.171 Uiso 1 1 calc R
H13C H 0.4462 0.1844 0.3555 0.171 Uiso 1 1 calc R
C131 C 0.7340(3) -0.2203(4) -0.0629(2) 0.089(2) Uani 1 1 d .
H13D H 0.7677 -0.2006 -0.0744 0.134 Uiso 1 1 calc R
H13E H 0.7090 -0.2355 -0.0839 0.134 Uiso 1 1 calc R
H13F H 0.7401 -0.2732 -0.0466 0.134 Uiso 1 1 calc R
C132 C 0.3955(3) 0.7716(4) 0.25840(19) 0.087(2) Uani 1 1 d .
H13G H 0.4082 0.7439 0.2341 0.131 Uiso 1 1 calc R
H13H H 0.4244 0.8056 0.2705 0.131 Uiso 1 1 calc R
H13I H 0.3658 0.8119 0.2525 0.131 Uiso 1 1 calc R
C135 C 0.4309(3) 0.5052(6) 0.4386(2) 0.100(3) Uani 1 1 d .
H13J H 0.4439 0.4820 0.4129 0.120 Uiso 1 1 calc R
C137 C 0.8729(3) 0.3890(5) -0.0080(2) 0.130(3) Uani 1 1 d .
H13K H 0.8436 0.4123 -0.0239 0.195 Uiso 1 1 calc R
H13L H 0.8944 0.3478 -0.0237 0.195 Uiso 1 1 calc R
H13M H 0.8951 0.4387 0.0010 0.195 Uiso 1 1 calc R
C144 C 0.4579(4) 0.4523(13) 0.4694(4) 0.299(11) Uani 1 1 d .
H14A H 0.4603 0.3896 0.4612 0.449 Uiso 1 1 calc R
H14B H 0.4375 0.4562 0.4938 0.449 Uiso 1 1 calc R
H14C H 0.4937 0.4761 0.4737 0.449 Uiso 1 1 calc R
C146 C 0.2172(3) 0.5584(5) 0.3562(3) 0.130(3) Uani 1 1 d .
H14D H 0.2330 0.6175 0.3604 0.195 Uiso 1 1 calc R
H14E H 0.1879 0.5494 0.3747 0.195 Uiso 1 1 calc R
H14F H 0.2036 0.5546 0.3294 0.195 Uiso 1 1 calc R
C165 C 0.4453(4) 0.6057(7) 0.4400(4) 0.201(6) Uani 1 1 d .
H16A H 0.4305 0.6359 0.4170 0.301 Uiso 1 1 calc R
H16B H 0.4841 0.6124 0.4401 0.301 Uiso 1 1 calc R
H16C H 0.4305 0.6324 0.4638 0.301 Uiso 1 1 calc R
C166 C 1.0094(3) -0.1878(5) 0.01100(18) 0.074(2) Uani 1 1 d .
H16D H 1.0427 -0.2177 0.0099 0.089 Uiso 1 1 calc R
C176 C 0.5443(3) 0.2126(5) 0.3224(2) 0.116(3) Uani 1 1 d .
H17D H 0.5686 0.2415 0.3039 0.174 Uiso 1 1 calc R
H17E H 0.5286 0.1594 0.3102 0.174 Uiso 1 1 calc R
H17F H 0.5640 0.1948 0.3459 0.174 Uiso 1 1 calc R
C200 C 0.7821(4) -0.1394(6) -0.1814(3) 0.148(4) Uani 1 1 d .
H20A H 0.7435 -0.1332 -0.1834 0.222 Uiso 1 1 calc R
H20B H 0.7907 -0.1863 -0.1623 0.222 Uiso 1 1 calc R
H20C H 0.7968 -0.1555 -0.2070 0.222 Uiso 1 1 calc R
C201 C 0.7817(3) 0.2231(5) -0.0940(2) 0.122(3) Uani 1 1 d .
H20D H 0.7993 0.2786 -0.0857 0.183 Uiso 1 1 calc R
H20E H 0.7598 0.2349 -0.1171 0.183 Uiso 1 1 calc R
H20F H 0.8087 0.1780 -0.1004 0.183 Uiso 1 1 calc R
C202 C 0.7023(3) 0.2531(4) -0.0483(2) 0.115(3) Uani 1 1 d .
H20G H 0.7175 0.3127 -0.0441 0.173 Uiso 1 1 calc R
H20H H 0.6858 0.2320 -0.0241 0.173 Uiso 1 1 calc R
H20I H 0.6754 0.2562 -0.0691 0.173 Uiso 1 1 calc R
C203 C 0.3637(3) 0.1488(5) 0.2193(2) 0.108(3) Uani 1 1 d .
H20J H 0.3790 0.1816 0.1972 0.162 Uiso 1 1 calc R
H20K H 0.3376 0.1868 0.2326 0.162 Uiso 1 1 calc R
H20L H 0.3461 0.0945 0.2098 0.162 Uiso 1 1 calc R
C204 C 0.3866(3) 0.0693(4) 0.2814(2) 0.111(3) Uani 1 1 d .
H20M H 0.4159 0.0568 0.2995 0.167 Uiso 1 1 calc R
H20N H 0.3719 0.0128 0.2717 0.167 Uiso 1 1 calc R
H20O H 0.3588 0.1030 0.2951 0.167 Uiso 1 1 calc R
C205 C 0.5070(3) 0.6811(4) 0.3326(2) 0.099(3) Uani 1 1 d .
H20P H 0.4728 0.6568 0.3413 0.148 Uiso 1 1 calc R
H20Q H 0.5009 0.7332 0.3158 0.148 Uiso 1 1 calc R
H20R H 0.5279 0.6992 0.3555 0.148 Uiso 1 1 calc R
C206 C 0.5373(2) 0.6095(4) 0.30980(19) 0.0632(18) Uani 1 1 d .
H20S H 0.5168 0.5965 0.2854 0.076 Uiso 1 1 calc R
C207 C 0.5921(3) 0.6462(4) 0.2976(2) 0.084(2) Uani 1 1 d .
H20T H 0.6112 0.6006 0.2825 0.126 Uiso 1 1 calc R
H20U H 0.6127 0.6614 0.3211 0.126 Uiso 1 1 calc R
H20V H 0.5874 0.6999 0.2815 0.126 Uiso 1 1 calc R
C210 C 0.5366(2) 0.7222(3) 0.19090(18) 0.0698(19) Uani 1 1 d .
H21A H 0.4986 0.7126 0.1956 0.105 Uiso 1 1 calc R
H21B H 0.5415 0.7524 0.1657 0.105 Uiso 1 1 calc R
H21C H 0.5514 0.7594 0.2119 0.105 Uiso 1 1 calc R

loop_
_atom_site_aniso_label
_atom_site_aniso_U_11
_atom_site_aniso_U_22
_atom_site_aniso_U_33
_atom_site_aniso_U_23
_atom_site_aniso_U_13
_atom_site_aniso_U_12
Al1 0.0281(8) 0.0346(8) 0.0310(8) 0.0012(7) 0.0018(7) 0.0027(7)
N1 0.029(2) 0.044(2) 0.026(2) -0.001(2) -0.0042(19) 0.0043(19)
C1 0.040(3) 0.051(3) 0.070(4) 0.000(3) 0.005(3) -0.005(3)
Al2 0.0368(9) 0.0500(9) 0.0258(9) -0.0023(7) 0.0040(7) 0.0021(8)
N2 0.030(2) 0.029(2) 0.020(2) -0.0004(17) 0.0027(19) -0.0028(16)
Al3 0.0324(9) 0.0438(9) 0.0330(9) 0.0002(7) -0.0016(7) 0.0063(7)
N3 0.020(2) 0.055(3) 0.029(3) 0.0014(19) -0.0036(18) 0.0044(19)
Al4 0.0337(9) 0.0461(9) 0.0286(9) 0.0001(7) 0.0004(7) 0.0040(7)
N4 0.026(2) 0.054(3) 0.029(3) -0.004(2) -0.0005(18) 0.010(2)
Al5 0.0271(8) 0.0303(8) 0.0314(9) 0.0010(7) -0.0002(7) 0.0025(6)
N5 0.025(2) 0.044(2) 0.023(2) -0.0022(19) -0.0020(19) 0.0027(17)
Al6 0.0393(9) 0.0484(9) 0.0278(9) 0.0037(8) 0.0023(7) 0.0136(7)
N6 0.022(2) 0.030(2) 0.028(3) 0.0020(17) 0.0072(19) 0.0023(16)
C7 0.024(3) 0.034(3) 0.039(4) 0.003(2) -0.001(3) 0.007(2)
N7 0.044(3) 0.060(3) 0.029(3) -0.006(2) 0.006(2) 0.007(2)
N8 0.045(3) 0.055(3) 0.037(3) -0.002(2) 0.001(2) 0.005(2)
N9 0.050(3) 0.029(2) 0.043(3) -0.004(2) 0.009(2) 0.009(2)
N10 0.044(3) 0.029(2) 0.036(3) -0.003(2) 0.0017(19) 0.001(2)
C13 0.033(3) 0.068(4) 0.030(3) 0.003(3) 0.003(2) 0.016(3)
C15 0.037(3) 0.044(3) 0.056(4) 0.006(3) 0.001(3) 0.008(2)
C16 0.039(3) 0.029(3) 0.033(3) 0.000(2) -0.003(2) 0.000(2)
C17 0.032(3) 0.047(3) 0.064(4) 0.000(3) -0.005(3) 0.004(2)
C18 0.045(3) 0.032(3) 0.041(3) 0.002(3) 0.015(3) 0.005(2)
C19 0.031(3) 0.050(3) 0.019(3) 0.007(2) 0.001(2) 0.016(2)
C20 0.032(3) 0.051(3) 0.028(3) 0.004(3) -0.001(2) 0.014(3)
C21 0.031(3) 0.057(4) 0.026(3) 0.003(3) 0.001(2) 0.010(3)
C22 0.037(3) 0.053(4) 0.023(3) 0.002(3) 0.005(3) 0.016(3)
C23 0.074(4) 0.036(3) 0.032(3) -0.005(3) -0.007(3) 0.003(3)
C24 0.071(5) 0.090(5) 0.053(5) -0.017(4) -0.034(4) 0.007(4)
C25 0.050(3) 0.040(3) 0.030(3) 0.003(2) -0.010(3) -0.010(3)
C26 0.039(3) 0.054(3) 0.031(3) -0.003(3) -0.001(3) 0.012(3)
C27 0.047(3) 0.044(3) 0.039(3) 0.005(3) 0.012(3) 0.014(3)
C28 0.035(3) 0.044(3) 0.032(3) 0.000(3) 0.009(2) 0.000(3)
C29 0.060(4) 0.058(4) 0.041(3) 0.007(3) -0.005(3) 0.023(3)
C30 0.027(3) 0.058(4) 0.028(3) 0.009(3) 0.004(2) 0.003(3)
C31 0.051(4) 0.037(3) 0.033(3) 0.004(2) -0.001(3) -0.003(3)
C32 0.056(4) 0.036(3) 0.042(4) -0.003(3) 0.008(3) 0.001(3)
C33 0.047(3) 0.012(2) 0.039(3) -0.005(2) -0.006(3) 0.002(2)
C34 0.034(3) 0.067(4) 0.028(3) -0.009(3) -0.014(2) 0.003(3)
C35 0.041(3) 0.030(3) 0.038(3) -0.003(2) 0.001(2) -0.005(2)
C36 0.039(3) 0.082(4) 0.042(4) -0.009(3) -0.002(3) 0.012(3)
C37 0.079(5) 0.056(4) 0.026(3) 0.003(3) 0.017(3) 0.007(3)
C38 0.042(3) 0.023(3) 0.038(3) 0.000(2) -0.003(2) 0.002(2)
C39 0.044(3) 0.035(3) 0.051(4) 0.002(3) 0.005(3) 0.006(3)
C40 0.034(3) 0.056(4) 0.032(3) -0.001(3) 0.003(3) 0.010(3)
C41 0.083(5) 0.076(4) 0.039(4) 0.007(3) -0.003(3) 0.045(4)
C43 0.099(5) 0.065(4) 0.072(5) 0.006(4) 0.049(5) 0.007(4)
C44 0.043(4) 0.047(3) 0.062(4) 0.006(3) 0.005(3) 0.000(3)
C45 0.052(4) 0.049(4) 0.040(4) -0.009(3) -0.010(3) 0.002(3)
C46 0.080(5) 0.043(4) 0.048(4) 0.004(3) 0.021(4) 0.000(3)
C47 0.050(4) 0.038(3) 0.052(4) -0.007(3) 0.011(3) 0.005(3)
C48 0.079(5) 0.045(4) 0.059(4) -0.016(3) 0.042(4) -0.018(3)
C49 0.033(4) 0.105(5) 0.071(5) -0.026(4) -0.007(3) -0.003(3)
C50 0.053(4) 0.053(3) 0.048(4) -0.006(3) 0.007(3) -0.012(3)
C51 0.056(4) 0.042(3) 0.037(4) 0.008(3) 0.005(3) 0.005(3)
C52 0.103(6) 0.050(4) 0.025(4) -0.007(3) 0.005(4) 0.010(4)
C53 0.052(4) 0.042(3) 0.038(3) 0.000(3) 0.001(3) 0.008(3)
C54 0.040(3) 0.038(3) 0.036(3) 0.006(2) 0.011(3) 0.008(2)
C55 0.052(4) 0.079(5) 0.070(5) -0.021(4) 0.021(4) -0.016(4)
C56 0.051(4) 0.048(3) 0.034(3) 0.008(3) 0.003(3) 0.018(3)
C57 0.060(4) 0.035(3) 0.037(4) 0.005(3) -0.001(3) -0.012(3)
C58 0.081(5) 0.044(4) 0.060(4) 0.021(3) 0.031(4) 0.008(3)
C59 0.095(5) 0.090(5) 0.041(4) 0.011(4) -0.030(4) 0.034(4)
C60 0.047(4) 0.057(4) 0.041(4) -0.013(3) -0.011(3) -0.003(3)
C61 0.049(4) 0.039(3) 0.043(4) 0.003(3) 0.000(3) -0.014(3)
C62 0.116(6) 0.062(4) 0.028(4) 0.008(3) 0.028(4) 0.022(4)
C63 0.071(4) 0.051(4) 0.041(4) 0.008(3) 0.025(3) 0.000(3)
C64 0.055(4) 0.063(4) 0.042(4) -0.014(3) 0.031(3) -0.009(3)
C65 0.081(5) 0.070(4) 0.040(4) 0.014(3) 0.024(3) 0.018(4)
C66 0.115(6) 0.089(5) 0.027(4) 0.009(4) 0.019(4) 0.013(4)
C67 0.093(5) 0.022(3) 0.046(4) -0.012(2) -0.011(4) -0.003(3)
C68 0.041(4) 0.060(4) 0.070(4) 0.004(3) 0.001(3) 0.022(3)
C69 0.030(3) 0.069(4) 0.067(4) 0.007(3) 0.019(3) 0.013(3)
C70 0.089(5) 0.070(5) 0.053(4) 0.028(4) -0.008(4) 0.007(4)
C71 0.039(4) 0.109(6) 0.069(5) -0.011(4) -0.016(3) -0.003(4)
C72 0.055(4) 0.040(3) 0.038(3) 0.010(3) 0.008(3) -0.005(3)
C73 0.041(3) 0.050(3) 0.043(4) -0.002(3) 0.010(3) -0.013(3)
C74 0.062(4) 0.054(4) 0.061(4) -0.016(3) -0.007(3) 0.004(3)
C75 0.078(4) 0.031(3) 0.095(5) -0.006(3) 0.005(4) 0.008(3)
C76 0.057(4) 0.080(4) 0.060(4) -0.010(3) -0.005(3) -0.009(3)
C77 0.026(3) 0.107(5) 0.055(4) -0.006(4) -0.002(3) 0.016(3)
C78 0.102(6) 0.135(7) 0.050(5) 0.010(5) 0.017(5) 0.016(6)
C79 0.064(4) 0.057(4) 0.056(4) -0.010(3) 0.022(3) 0.018(3)
C80 0.020(3) 0.096(5) 0.056(4) 0.004(4) -0.008(3) 0.010(3)
C81 0.125(8) 0.079(5) 0.072(6) -0.020(4) 0.055(5) -0.029(5)
C82 0.064(4) 0.065(4) 0.050(4) -0.003(3) 0.011(3) 0.004(3)
C83 0.061(4) 0.058(4) 0.064(4) -0.001(3) -0.009(3) -0.002(3)
C84 0.064(4) 0.052(4) 0.076(5) -0.001(3) 0.036(4) 0.007(3)
C85 0.046(4) 0.079(4) 0.026(4) -0.009(3) -0.014(3) 0.018(3)
C86 0.050(4) 0.065(4) 0.032(4) -0.011(3) 0.003(3) 0.009(3)
C87 0.054(4) 0.059(4) 0.070(4) 0.008(3) 0.010(3) -0.012(3)
C88 0.088(5) 0.052(4) 0.066(4) -0.014(3) 0.008(4) 0.020(3)
C89 0.057(4) 0.059(4) 0.107(6) 0.019(4) -0.007(4) -0.012(3)
C90 0.094(6) 0.065(4) 0.031(4) -0.008(3) 0.020(4) -0.011(4)
C91 0.057(4) 0.078(4) 0.095(5) -0.017(4) -0.017(4) 0.003(3)
C92 0.046(5) 0.135(7) 0.103(6) 0.021(6) -0.015(4) -0.004(5)
C93 0.104(6) 0.049(4) 0.057(5) 0.014(3) -0.020(4) 0.006(4)
C94 0.051(4) 0.126(6) 0.123(7) 0.005(5) -0.005(4) -0.023(4)
C95 0.072(6) 0.186(8) 0.071(6) -0.051(5) -0.016(4) 0.020(5)
C96 0.090(6) 0.077(5) 0.088(6) -0.030(4) 0.053(5) -0.031(4)
C97 0.066(4) 0.074(4) 0.039(4) 0.016(3) -0.012(3) 0.006(3)
C98 0.119(7) 0.088(5) 0.117(7) -0.018(5) 0.002(5) -0.031(5)
C99 0.056(4) 0.074(4) 0.041(4) 0.006(3) -0.009(3) 0.023(3)
C100 0.064(4) 0.062(4) 0.071(4) 0.012(3) 0.002(3) -0.012(3)
C101 0.089(5) 0.080(5) 0.093(6) 0.001(4) 0.008(4) 0.004(4)
C102 0.056(4) 0.075(4) 0.070(5) -0.014(4) 0.009(3) -0.003(3)
C103 0.044(4) 0.053(4) 0.030(4) -0.004(3) 0.006(3) 0.000(3)
C104 0.055(5) 0.097(6) 0.114(6) 0.004(5) 0.016(4) 0.020(4)
C105 0.118(7) 0.062(4) 0.092(6) -0.019(4) 0.019(5) -0.005(4)
C106 0.065(4) 0.060(4) 0.055(4) 0.005(3) 0.022(3) 0.008(3)
C107 0.076(6) 0.179(9) 0.040(5) 0.002(5) 0.008(4) 0.019(6)
C109 0.081(5) 0.057(4) 0.056(4) 0.000(3) -0.030(4) -0.017(4)
C110 0.112(7) 0.075(5) 0.098(6) -0.003(4) 0.006(5) -0.021(4)
C111 0.097(6) 0.115(6) 0.053(5) -0.008(5) -0.044(4) 0.027(5)
C114 0.147(8) 0.157(8) 0.066(6) 0.037(5) 0.004(6) 0.051(6)
C115 0.125(7) 0.109(6) 0.030(4) 0.015(4) 0.020(5) 0.018(5)
C116 0.085(6) 0.133(7) 0.034(4) 0.004(5) -0.025(4) -0.007(5)
C118 0.087(5) 0.111(6) 0.047(4) 0.034(4) -0.015(4) 0.012(5)
C119 0.068(5) 0.111(6) 0.057(5) -0.018(4) -0.010(4) -0.008(4)
C120 0.086(5) 0.060(4) 0.078(5) 0.021(4) 0.007(4) 0.000(3)
C121 0.093(6) 0.179(8) 0.072(6) -0.033(5) -0.026(5) -0.039(6)
C122 0.105(6) 0.098(5) 0.071(5) -0.025(4) 0.016(4) 0.043(4)
C123 0.062(5) 0.070(5) 0.157(7) -0.043(5) -0.044(5) 0.010(4)
C124 0.037(5) 0.126(7) 0.188(10) 0.025(7) -0.005(5) 0.026(5)
C125 0.128(7) 0.084(5) 0.044(5) -0.012(4) 0.018(5) -0.014(5)
C126 0.104(6) 0.216(9) 0.085(6) -0.053(6) -0.032(5) 0.095(6)
C129 0.061(5) 0.089(5) 0.116(6) -0.023(5) -0.021(5) -0.016(4)
C130 0.155(8) 0.112(6) 0.074(6) 0.045(5) -0.004(5) -0.023(5)
C131 0.093(5) 0.059(4) 0.115(7) -0.018(4) -0.032(5) 0.015(4)
C132 0.122(6) 0.063(4) 0.077(5) 0.003(4) 0.024(4) -0.014(4)
C135 0.078(6) 0.177(8) 0.044(5) -0.025(5) -0.003(4) -0.005(6)
C137 0.154(8) 0.107(6) 0.128(7) 0.033(5) 0.086(6) 0.013(5)
C144 0.108(9) 0.68(3) 0.109(10) 0.152(14) 0.010(7) 0.135(14)
C146 0.138(8) 0.086(6) 0.167(9) -0.036(6) 0.011(6) 0.032(5)
C165 0.124(8) 0.210(11) 0.269(15) -0.153(11) 0.038(9) -0.081(8)
C166 0.061(5) 0.092(5) 0.070(5) 0.011(4) 0.015(4) 0.052(4)
C176 0.150(8) 0.085(6) 0.112(7) 0.012(5) -0.013(6) 0.051(5)
C200 0.150(9) 0.139(8) 0.156(9) 0.030(7) -0.013(7) -0.041(7)
C201 0.177(9) 0.113(6) 0.076(6) 0.061(5) -0.033(6) -0.040(6)
C202 0.186(8) 0.054(4) 0.106(6) -0.005(4) -0.062(6) 0.043(5)
C203 0.071(5) 0.136(7) 0.118(7) -0.060(5) -0.038(5) 0.041(4)
C204 0.144(7) 0.086(5) 0.104(6) 0.018(5) 0.080(5) 0.008(5)
C205 0.092(6) 0.092(5) 0.111(7) -0.031(5) -0.034(5) 0.025(4)
C206 0.055(4) 0.057(4) 0.077(5) -0.017(4) -0.024(3) 0.002(3)
C207 0.088(6) 0.060(4) 0.105(6) 0.009(4) -0.002(5) -0.013(4)
C210 0.075(5) 0.042(3) 0.093(5) -0.009(3) 0.001(4) 0.007(3)

loop_
_atom_type_symbol
_atom_type_description
_atom_type_scat_dispersion_real
_atom_type_scat_dispersion_imag
_atom_type_scat_source
C C 0.0033 0.0016 'International Tables Vol C Tables 4.2.6.8 and 6.1.1.4'
H H 0.0000 0.0000 'International Tables Vol C Tables 4.2.6.8 and 6.1.1.4'
N N 0.0061 0.0033 'International Tables Vol C Tables 4.2.6.8 and 6.1.1.4'
Al Al 0.0645 0.0514 'International Tables Vol C Tables 4.2.6.8 and 6.1.1.4'

loop_
_geom_angle_atom_site_label_1
_geom_angle_atom_site_label_2
_geom_angle_atom_site_label_3
_geom_angle
N1 Al1 N2 111.33(18)
N1 Al1 C17 119.9(2)
N2 Al1 C17 118.3(2)
N1 Al1 N9 101.85(17)
N2 Al1 N9 103.28(17)
C17 Al1 N9 97.80(19)
C40 N1 Al1 120.1(3)
C40 N1 Al2 119.9(3)
Al1 N1 Al2 119.9(2)
Al2 C1 H1A 109.5
Al2 C1 H1B 109.5
H1A C1 H1B 109.5
Al2 C1 H1C 109.5
H1A C1 H1C 109.5
H1B C1 H1C 109.5
N1 Al2 N3 111.56(18)
N1 Al2 C1 120.7(2)
N3 Al2 C1 114.8(2)
N1 Al2 N7 106.95(19)
N3 Al2 N7 105.71(18)
C1 Al2 N7 94.0(2)
C7 N2 Al3 113.7(3)
C7 N2 Al1 122.9(3)
Al3 N2 Al1 123.4(2)
N3 Al3 N2 118.58(19)
N3 Al3 C29 120.8(2)
N2 Al3 C29 120.6(2)
C13 N3 Al3 117.8(3)
C13 N3 Al2 121.4(3)
Al3 N3 Al2 120.4(2)
N4 Al4 N5 110.73(18)
N4 Al4 C87 114.7(2)
N5 Al4 C87 120.7(2)
N4 Al4 N8 105.38(18)
N5 Al4 N8 106.64(18)
C87 Al4 N8 96.0(2)
C30 N4 Al6 118.2(3)
C30 N4 Al4 121.9(3)
Al6 N4 Al4 119.6(2)
N5 Al5 N6 110.24(17)
N5 Al5 C15 119.2(2)
N6 Al5 C15 119.9(2)
N5 Al5 N10 104.03(16)
N6 Al5 N10 102.15(16)
C15 Al5 N10 97.09(18)
C22 N5 Al5 119.2(3)
C22 N5 Al4 119.6(3)
Al5 N5 Al4 120.9(2)
N4 Al6 N6 119.13(18)
N4 Al6 C41 121.2(2)
N6 Al6 C41 119.7(2)
C19 N6 Al6 112.3(3)
C19 N6 Al5 124.6(3)
Al6 N6 Al5 122.8(2)
C18 C7 C26 119.7(5)
C18 C7 N2 120.2(4)
C26 C7 N2 119.9(4)
C103 N7 Al2 150.8(4)
C51 N8 Al4 155.2(5)
C21 N9 Al1 169.7(4)
C28 N10 Al5 172.6(4)
C80 C13 N3 123.0(5)
C80 C13 C69 118.8(5)
N3 C13 C69 118.0(5)
Al5 C15 H15A 109.5
Al5 C15 H15B 109.5
H15A C15 H15B 109.5
Al5 C15 H15C 109.5
H15A C15 H15C 109.5
H15B C15 H15C 109.5
C31 C16 C35 124.1(4)
C31 C16 C28 118.1(4)
C35 C16 C28 117.8(4)
Al1 C17 H17A 109.5
Al1 C17 H17B 109.5
H17A C17 H17B 109.5
Al1 C17 H17C 109.5
H17A C17 H17C 109.5
H17B C17 H17C 109.5
C58 C18 C7 118.7(5)
C58 C18 C44 119.5(5)
C7 C18 C44 121.7(5)
C20 C19 N6 121.7(4)
C20 C19 C54 117.8(4)
N6 C19 C54 120.4(4)
C86 C20 C19 119.3(5)
C86 C20 C34 118.7(5)
C19 C20 C34 122.0(4)
N9 C21 C33 178.0(5)
C45 C22 C99 116.7(5)
C45 C22 N5 121.6(5)
C99 C22 N5 121.7(5)
C57 C23 C53 120.8(5)
C57 C23 H23A 119.6
C53 C23 H23A 119.6
C111 C24 C45 122.4(6)
C111 C24 H24A 118.8
C45 C24 H24A 118.8
C57 C25 C33 114.9(5)
C57 C25 C73 122.7(5)
C33 C25 C73 122.4(4)
C7 C26 C52 118.1(5)
C7 C26 C60 122.9(5)
C52 C26 C60 118.9(5)
C56 C27 C120 111.9(4)
C56 C27 C88 113.1(4)
C120 C27 C88 108.5(4)
C56 C27 H27A 107.7
C120 C27 H27A 107.7
C88 C27 H27A 107.7
N10 C28 C16 178.9(6)
Al3 C29 H29A 109.5
Al3 C29 H29B 109.5
H29A C29 H29B 109.5
Al3 C29 H29C 109.5
H29A C29 H29C 109.5
H29B C29 H29C 109.5
C36 C30 C56 118.7(5)
C36 C30 N4 121.0(5)
C56 C30 N4 120.3(4)
C61 C31 C16 117.6(5)
C61 C31 C50 120.5(5)
C16 C31 C50 121.8(4)
C67 C32 C35 121.3(5)
C67 C32 H32A 119.4
C35 C32 H32A 119.4
C38 C33 C25 125.6(4)
C38 C33 C21 115.9(4)
C25 C33 C21 118.4(4)
C20 C34 C83 113.2(4)
C20 C34 C91 111.8(4)
C83 C34 C91 109.8(4)
C20 C34 H34A 107.2
C83 C34 H34A 107.2
C91 C34 H34A 107.2
C32 C35 C16 116.0(4)
C32 C35 C47 122.6(5)
C16 C35 C47 121.3(4)
C30 C36 C77 119.4(5)
C30 C36 C49 123.7(5)
C77 C36 C49 116.9(5)
C46 C37 C66 124.3(6)
C46 C37 C51 118.7(6)
C66 C37 C51 116.9(6)
C53 C38 C33 115.5(4)
C53 C38 C39 122.0(4)
C33 C38 C39 122.5(4)
C38 C39 C102 110.8(4)
C38 C39 C82 112.9(4)
C102 C39 C82 111.3(4)
C38 C39 H39A 107.2
C102 C39 H39A 107.2
C82 C39 H39A 107.2
C97 C40 C85 118.8(5)
C97 C40 N1 123.4(5)
C85 C40 N1 117.8(5)
Al6 C41 H41A 109.5
Al6 C41 H41B 109.5
H41A C41 H41B 109.5
Al6 C41 H41C 109.5
H41A C41 H41C 109.5
H41B C41 H41C 109.5
C115 C43 C46 120.5(7)
C115 C43 H43A 119.8
C46 C43 H43A 119.8
C18 C44 C89 113.2(5)
C18 C44 C210 110.6(4)
C89 C44 C210 109.7(4)
C18 C44 H44A 107.7
C89 C44 H44A 107.7
C210 C44 H44A 107.7
C24 C45 C22 120.6(6)
C24 C45 C109 117.9(5)
C22 C45 C109 121.5(5)
C37 C46 C43 115.9(6)
C37 C46 C84 121.7(5)
C43 C46 C84 122.4(6)
C35 C47 C106 113.2(4)
C35 C47 C76 109.9(4)
C106 C47 C76 111.4(5)
C35 C47 H47A 107.4
C106 C47 H47A 107.4
C76 C47 H47A 107.4
C64 C48 C96 116.6(7)
C64 C48 C55 123.2(5)
C96 C48 C55 120.2(7)
C95 C49 C36 112.0(6)
C95 C49 C129 108.8(6)
C36 C49 C129 112.7(5)
C95 C49 H49A 107.7
C36 C49 H49A 107.7
C129 C49 H49A 107.7
C126 C50 C31 111.9(5)
C126 C50 C137 112.3(6)
C31 C50 C137 113.0(5)
C126 C50 H50A 106.4
C31 C50 H50A 106.4
C137 C50 H50A 106.4
N8 C51 C37 177.0(6)
C62 C52 C26 121.7(5)
C62 C52 H52A 119.1
C26 C52 H52A 119.1
C38 C53 C23 120.5(5)
C38 C53 H53A 119.8
C23 C53 H53A 119.8
C63 C54 C19 119.4(5)
C63 C54 C72 119.6(5)
C19 C54 C72 120.8(4)
C48 C55 C98 111.3(6)
C48 C55 C146 115.3(6)
C98 C55 C146 107.7(6)
C48 C55 H55A 107.4
C98 C55 H55A 107.4
C146 C55 H55A 107.4
C68 C56 C30 120.0(5)
C68 C56 C27 118.8(5)
C30 C56 C27 121.1(4)
C23 C57 C25 122.7(5)
C23 C57 H57A 118.7
C25 C57 H57A 118.7
C62 C58 C18 122.2(6)
C62 C58 H58A 118.9
C18 C58 H58A 118.9
C99 C59 C111 121.6(6)
C99 C59 H59A 119.2
C111 C59 H59A 119.2
C123 C60 C26 111.9(5)
C123 C60 C74 111.2(4)
C26 C60 C74 110.4(4)
C123 C60 H60A 107.7
C26 C60 H60A 107.7
C74 C60 H60A 107.7
C31 C61 C67 119.3(5)
C31 C61 H61A 120.3
C67 C61 H61A 120.3
C52 C62 C58 119.3(6)
C52 C62 H62A 120.4
C58 C62 H62A 120.4
C65 C63 C54 122.1(5)
C65 C63 H63A 119.0
C54 C63 H63A 119.0
C90 C64 C48 125.2(6)
C90 C64 C103 118.4(6)
C48 C64 C103 116.3(6)
C63 C65 C86 119.4(6)
C63 C65 H65A 120.3
C86 C65 H65A 120.3
C78 C66 C37 116.2(7)
C78 C66 C107 120.6(7)
C37 C66 C107 123.2(6)
C32 C67 C61 121.6(5)
C32 C67 H67A 119.2
C61 C67 H67A 119.2
C166 C68 C56 120.7(6)
C166 C68 H68A 119.7
C56 C68 H68A 119.7
C104 C69 C13 118.6(6)
C104 C69 C79 119.0(6)
C13 C69 C79 122.4(5)
C97 C70 C176 111.3(6)
C97 C70 C130 112.2(6)
C176 C70 C130 111.3(6)
C97 C70 H70A 107.2
C176 C70 H70A 107.2
C130 C70 H70A 107.2
C80 C71 C121 109.7(6)
C80 C71 C94 114.1(6)
C121 C71 C94 109.4(6)
C80 C71 H71A 107.8
C121 C71 H71A 107.8
C94 C71 H71A 107.8
C100 C72 C54 111.1(4)
C100 C72 C75 110.5(4)
C54 C72 C75 111.5(4)
C100 C72 H72A 107.8
C54 C72 H72A 107.8
C75 C72 H72A 107.8
C25 C73 C204 113.2(5)
C25 C73 C203 110.2(5)
C204 C73 C203 112.4(6)
C25 C73 H73A 106.9
C204 C73 H73A 106.9
C203 C73 H73A 106.9
C60 C74 H74A 109.5
C60 C74 H74B 109.5
H74A C74 H74B 109.5
C60 C74 H74C 109.5
H74A C74 H74C 109.5
H74B C74 H74C 109.5
C72 C75 H75A 109.5
C72 C75 H75B 109.5
H75A C75 H75B 109.5
C72 C75 H75C 109.5
H75A C75 H75C 109.5
H75B C75 H75C 109.5
C47 C76 H76A 109.5
C47 C76 H76B 109.5
H76A C76 H76B 109.5
C47 C76 H76C 109.5
H76A C76 H76C 109.5
H76B C76 H76C 109.5
C166 C77 C36 121.4(6)
C166 C77 H77A 119.3
C36 C77 H77A 119.3
C115 C78 C66 120.7(8)
C115 C78 H78A 119.6
C66 C78 H78A 119.6
C69 C79 C122 112.7(5)
C69 C79 C132 110.8(5)
C122 C79 C132 109.6(5)
C69 C79 H79A 107.9
C122 C79 H79A 107.9
C132 C79 H79A 107.9
C92 C80 C13 120.0(6)
C92 C80 C71 118.0(6)
C13 C80 C71 122.0(5)
C96 C81 C125 122.4(7)
C96 C81 H81A 118.8
C125 C81 H81A 118.8
C39 C82 H82A 109.5
C39 C82 H82B 109.5
H82A C82 H82B 109.5
C39 C82 H82C 109.5
H82A C82 H82C 109.5
H82B C82 H82C 109.5
C34 C83 H83A 109.5
C34 C83 H83B 109.5
H83A C83 H83B 109.5
C34 C83 H83C 109.5
H83A C83 H83C 109.5
H83B C83 H83C 109.5
C46 C84 C101 113.8(5)
C46 C84 C105 111.6(5)
C101 C84 C105 108.4(6)
C46 C84 H84A 107.6
C101 C84 H84A 107.6
C105 C84 H84A 107.6
C40 C85 C119 117.7(6)
C40 C85 C206 124.2(5)
C119 C85 C206 118.1(6)
C65 C86 C20 121.7(5)
C65 C86 H86A 119.2
C20 C86 H86A 119.2
Al4 C87 H87A 109.5
Al4 C87 H87B 109.5
H87A C87 H87B 109.5
Al4 C87 H87C 109.5
H87A C87 H87C 109.5
H87B C87 H87C 109.5
C27 C88 H88A 109.5
C27 C88 H88B 109.5
H88A C88 H88B 109.5
C27 C88 H88C 109.5
H88A C88 H88C 109.5
H88B C88 H88C 109.5
C44 C89 H89A 109.5
C44 C89 H89B 109.5
H89A C89 H89B 109.5
C44 C89 H89C 109.5
H89A C89 H89C 109.5
H89B C89 H89C 109.5
C64 C90 C125 116.2(7)
C64 C90 C135 121.9(6)
C125 C90 C135 121.9(7)
C34 C91 H91A 109.5
C34 C91 H91B 109.5
H91A C91 H91B 109.5
C34 C91 H91C 109.5
H91A C91 H91C 109.5
H91B C91 H91C 109.5
C80 C92 C124 121.3(7)
C80 C92 H92A 119.3
C124 C92 H92A 119.3
C202 C93 C99 110.2(6)
C202 C93 C201 114.0(6)
C99 C93 C201 110.0(5)
C202 C93 H93A 107.4
C99 C93 H93A 107.4
C201 C93 H93A 107.4
C71 C94 H94A 109.5
C71 C94 H94B 109.5
H94A C94 H94B 109.5
C71 C94 H94C 109.5
H94A C94 H94C 109.5
H94B C94 H94C 109.5
C49 C95 H95A 109.5
C49 C95 H95B 109.5
H95A C95 H95B 109.5
C49 C95 H95C 109.5
H95A C95 H95C 109.5
H95B C95 H95C 109.5
C81 C96 C48 120.2(7)
C81 C96 H96A 119.9
C48 C96 H96A 119.9
C118 C97 C40 119.6(6)
C118 C97 C70 119.5(6)
C40 C97 C70 120.9(5)
C55 C98 H98A 109.5
C55 C98 H98B 109.5
H98A C98 H98B 109.5
C55 C98 H98C 109.5
H98A C98 H98C 109.5
H98B C98 H98C 109.5
C59 C99 C22 120.9(6)
C59 C99 C93 117.5(6)
C22 C99 C93 121.6(5)
C72 C100 H10A 109.5
C72 C100 H10B 109.5
H10A C100 H10B 109.5
C72 C100 H10C 109.5
H10A C100 H10C 109.5
H10B C100 H10C 109.5
C84 C101 H10D 109.5
C84 C101 H10E 109.5
H10D C101 H10E 109.5
C84 C101 H10F 109.5
H10D C101 H10F 109.5
H10E C101 H10F 109.5
C39 C102 H10G 109.5
C39 C102 H10H 109.5
H10G C102 H10H 109.5
C39 C102 H10I 109.5
H10G C102 H10I 109.5
H10H C102 H10I 109.5
N7 C103 C64 178.3(6)
C124 C104 C69 120.6(7)
C124 C104 H10J 119.7
C69 C104 H10J 119.7
C84 C105 H10K 109.5
C84 C105 H10L 109.5
H10K C105 H10L 109.5
C84 C105 H10M 109.5
H10K C105 H10M 109.5
H10L C105 H10M 109.5
C47 C106 H10N 109.5
C47 C106 H10O 109.5
H10N C106 H10O 109.5
C47 C106 H10P 109.5
H10N C106 H10P 109.5
H10O C106 H10P 109.5
C114 C107 C66 114.2(7)
C114 C107 C200 108.6(8)
C66 C107 C200 108.8(7)
C114 C107 H10Q 108.4
C66 C107 H10Q 108.4
C200 C107 H10Q 108.4
C45 C109 C110 111.3(5)
C45 C109 C131 111.9(5)
C110 C109 C131 109.5(5)
C45 C109 H10R 108.0
C110 C109 H10R 108.0
C131 C109 H10R 108.0
C109 C110 H11A 109.5
C109 C110 H11B 109.5
H11A C110 H11B 109.5
C109 C110 H11C 109.5
H11A C110 H11C 109.5
H11B C110 H11C 109.5
C24 C111 C59 117.7(6)
C24 C111 H11D 121.1
C59 C111 H11D 121.1
C107 C114 H11E 109.5
C107 C114 H11F 109.5
H11E C114 H11F 109.5
C107 C114 H11G 109.5
H11E C114 H11G 109.5
H11F C114 H11G 109.5
C78 C115 C43 122.4(7)
C78 C115 H11H 118.8
C43 C115 H11H 118.8
C118 C116 C119 120.0(7)
C118 C116 H11I 120.0
C119 C116 H11I 120.0
C116 C118 C97 122.7(6)
C116 C118 H11J 118.6
C97 C118 H11J 118.6
C116 C119 C85 121.1(7)
C116 C119 H11K 119.4
C85 C119 H11K 119.4
C27 C120 H12A 109.5
C27 C120 H12B 109.5
H12A C120 H12B 109.5
C27 C120 H12C 109.5
H12A C120 H12C 109.5
H12B C120 H12C 109.5
C71 C121 H12D 109.5
C71 C121 H12E 109.5
H12D C121 H12E 109.5
C71 C121 H12F 109.5
H12D C121 H12F 109.5
H12E C121 H12F 109.5
C79 C122 H12G 109.5
C79 C122 H12H 109.5
H12G C122 H12H 109.5
C79 C122 H12I 109.5
H12G C122 H12I 109.5
H12H C122 H12I 109.5
C60 C123 H12J 109.5
C60 C123 H12K 109.5
H12J C123 H12K 109.5
C60 C123 H12L 109.5
H12J C123 H12L 109.5
H12K C123 H12L 109.5
C104 C124 C92 120.6(7)
C104 C124 H12M 119.7
C92 C124 H12M 119.7
C81 C125 C90 119.3(7)
C81 C125 H12N 120.4
C90 C125 H12N 120.4
C50 C126 H12O 109.5
C50 C126 H12P 109.5
H12O C126 H12P 109.5
C50 C126 H12Q 109.5
H12O C126 H12Q 109.5
H12P C126 H12Q 109.5
C49 C129 H12R 109.5
C49 C129 H12S 109.5
H12R C129 H12S 109.5
C49 C129 H12T 109.5
H12R C129 H12T 109.5
H12S C129 H12T 109.5
C70 C130 H13A 109.5
C70 C130 H13B 109.5
H13A C130 H13B 109.5
C70 C130 H13C 109.5
H13A C130 H13C 109.5
H13B C130 H13C 109.5
C109 C131 H13D 109.5
C109 C131 H13E 109.5
H13D C131 H13E 109.5
C109 C131 H13F 109.5
H13D C131 H13F 109.5
H13E C131 H13F 109.5
C79 C132 H13G 109.5
C79 C132 H13H 109.5
H13G C132 H13H 109.5
C79 C132 H13I 109.5
H13G C132 H13I 109.5
H13H C132 H13I 109.5
C90 C135 C144 114.8(8)
C90 C135 C165 108.4(7)
C144 C135 C165 112.9(10)
C90 C135 H13J 106.8
C144 C135 H13J 106.8
C165 C135 H13J 106.8
C50 C137 H13K 109.5
C50 C137 H13L 109.5
H13K C137 H13L 109.5
C50 C137 H13M 109.5
H13K C137 H13M 109.5
H13L C137 H13M 109.5
C135 C144 H14A 109.5
C135 C144 H14B 109.5
H14A C144 H14B 109.5
C135 C144 H14C 109.5
H14A C144 H14C 109.5
H14B C144 H14C 109.5
C55 C146 H14D 109.5
C55 C146 H14E 109.5
H14D C146 H14E 109.5
C55 C146 H14F 109.5
H14D C146 H14F 109.5
H14E C146 H14F 109.5
C135 C165 H16A 109.5
C135 C165 H16B 109.5
H16A C165 H16B 109.5
C135 C165 H16C 109.5
H16A C165 H16C 109.5
H16B C165 H16C 109.5
C77 C166 C68 119.8(5)
C77 C166 H16D 120.1
C68 C166 H16D 120.1
C70 C176 H17D 109.5
C70 C176 H17E 109.5
H17D C176 H17E 109.5
C70 C176 H17F 109.5
H17D C176 H17F 109.5
H17E C176 H17F 109.5
C107 C200 H20A 109.5
C107 C200 H20B 109.5
H20A C200 H20B 109.5
C107 C200 H20C 109.5
H20A C200 H20C 109.5
H20B C200 H20C 109.5
C93 C201 H20D 109.5
C93 C201 H20E 109.5
H20D C201 H20E 109.5
C93 C201 H20F 109.5
H20D C201 H20F 109.5
H20E C201 H20F 109.5
C93 C202 H20G 109.5
C93 C202 H20H 109.5
H20G C202 H20H 109.5
C93 C202 H20I 109.5
H20G C202 H20I 109.5
H20H C202 H20I 109.5
C73 C203 H20J 109.5
C73 C203 H20K 109.5
H20J C203 H20K 109.5
C73 C203 H20L 109.5
H20J C203 H20L 109.5
H20K C203 H20L 109.5
C73 C204 H20M 109.5
C73 C204 H20N 109.5
H20M C204 H20N 109.5
C73 C204 H20O 109.5
H20M C204 H20O 109.5
H20N C204 H20O 109.5
C206 C205 H20P 109.5
C206 C205 H20Q 109.5
H20P C205 H20Q 109.5
C206 C205 H20R 109.5
H20P C205 H20R 109.5
H20Q C205 H20R 109.5
C85 C206 C205 109.9(6)
C85 C206 C207 113.8(5)
C205 C206 C207 109.6(5)
C85 C206 H20S 107.8
C205 C206 H20S 107.8
C207 C206 H20S 107.8
C206 C207 H20T 109.5
C206 C207 H20U 109.5
H20T C207 H20U 109.5
C206 C207 H20V 109.5
H20T C207 H20V 109.5
H20U C207 H20V 109.5
C44 C210 H21A 109.5
C44 C210 H21B 109.5
H21A C210 H21B 109.5
C44 C210 H21C 109.5
H21A C210 H21C 109.5
H21B C210 H21C 109.5

loop_
_geom_bond_atom_site_label_1
_geom_bond_atom_site_label_2
_geom_bond_distance
Al1 N1 1.810(4)
Al1 N2 1.830(4)
Al1 C17 1.945(5)
Al1 N9 2.030(4)
N1 C40 1.432(6)
N1 Al2 1.811(4)
C1 Al2 1.973(5)
C1 H1A 0.9800
C1 H1B 0.9800
C1 H1C 0.9800
Al2 N3 1.838(4)
Al2 N7 2.003(5)
N2 C7 1.443(6)
N2 Al3 1.771(4)
Al3 N3 1.765(4)
Al3 C29 1.949(5)
N3 C13 1.421(6)
Al4 N4 1.815(4)
Al4 N5 1.821(4)
Al4 C87 1.972(5)
Al4 N8 1.992(5)
N4 C30 1.440(6)
N4 Al6 1.775(4)
Al5 N5 1.807(4)
Al5 N6 1.824(4)
Al5 C15 1.933(5)
Al5 N10 2.048(4)
N5 C22 1.428(6)
Al6 N6 1.791(4)
Al6 C41 1.928(5)
N6 C19 1.423(6)
C7 C18 1.397(6)
C7 C26 1.404(7)
N7 C103 1.133(6)
N8 C51 1.140(6)
N9 C21 1.145(5)
N10 C28 1.121(5)
C13 C80 1.392(7)
C13 C69 1.428(7)
C15 H15A 0.9800
C15 H15B 0.9800
C15 H15C 0.9800
C16 C31 1.384(6)
C16 C35 1.401(6)
C16 C28 1.458(6)
C17 H17A 0.9800
C17 H17B 0.9800
C17 H17C 0.9800
C18 C58 1.385(7)
C18 C44 1.507(7)
C19 C20 1.408(7)
C19 C54 1.427(6)
C20 C86 1.381(7)
C20 C34 1.509(7)
C21 C33 1.454(7)
C22 C45 1.398(7)
C22 C99 1.413(7)
C23 C57 1.355(7)
C23 C53 1.396(7)
C23 H23A 0.9500
C24 C111 1.359(8)
C24 C45 1.368(7)
C24 H24A 0.9500
C25 C57 1.373(6)
C25 C33 1.399(6)
C25 C73 1.492(7)
C26 C52 1.417(7)
C26 C60 1.513(7)
C27 C56 1.510(7)
C27 C120 1.529(7)
C27 C88 1.536(7)
C27 H27A 1.0000
C29 H29A 0.9800
C29 H29B 0.9800
C29 H29C 0.9800
C30 C36 1.399(7)
C30 C56 1.405(6)
C31 C61 1.381(6)
C31 C50 1.509(7)
C32 C67 1.365(7)
C32 C35 1.378(6)
C32 H32A 0.9500
C33 C38 1.398(6)
C34 C83 1.512(6)
C34 C91 1.542(6)
C34 H34A 1.0000
C35 C47 1.498(6)
C36 C77 1.400(7)
C36 C49 1.528(8)
C37 C46 1.379(7)
C37 C66 1.415(8)
C37 C51 1.428(7)
C38 C53 1.388(6)
C38 C39 1.487(6)
C39 C102 1.510(7)
C39 C82 1.529(6)
C39 H39A 1.0000
C40 C97 1.393(7)
C40 C85 1.427(7)
C41 H41A 0.9800
C41 H41B 0.9800
C41 H41C 0.9800
C43 C115 1.380(9)
C43 C46 1.396(7)
C43 H43A 0.9500
C44 C89 1.510(7)
C44 C210 1.538(6)
C44 H44A 1.0000
C45 C109 1.508(7)
C46 C84 1.506(8)
C47 C106 1.526(7)
C47 C76 1.542(7)
C47 H47A 1.0000
C48 C64 1.389(8)
C48 C96 1.404(8)
C48 C55 1.502(9)
C49 C95 1.505(9)
C49 C129 1.541(8)
C49 H49A 1.0000
C50 C126 1.504(7)
C50 C137 1.527(8)
C50 H50A 1.0000
C52 C62 1.344(8)
C52 H52A 0.9500
C53 H53A 0.9500
C54 C63 1.364(7)
C54 C72 1.530(7)
C55 C98 1.537(8)
C55 C146 1.551(9)
C55 H55A 1.0000
C56 C68 1.386(6)
C57 H57A 0.9500
C58 C62 1.371(8)
C58 H58A 0.9500
C59 C99 1.355(7)
C59 C111 1.390(8)
C59 H59A 0.9500
C60 C123 1.499(7)
C60 C74 1.533(6)
C60 H60A 1.0000
C61 C67 1.391(7)
C61 H61A 0.9500
C62 H62A 0.9500
C63 C65 1.357(8)
C63 H63A 0.9500
C64 C90 1.373(8)
C64 C103 1.422(7)
C65 C86 1.364(7)
C65 H65A 0.9500
C66 C78 1.387(8)
C66 C107 1.522(9)
C67 H67A 0.9500
C68 C166 1.380(8)
C68 H68A 0.9500
C69 C104 1.402(8)
C69 C79 1.498(8)
C70 C97 1.509(8)
C70 C176 1.531(8)
C70 C130 1.546(8)
C70 H70A 1.0000
C71 C80 1.515(8)
C71 C121 1.533(9)
C71 C94 1.538(8)
C71 H71A 1.0000
C72 C100 1.513(7)
C72 C75 1.531(6)
C72 H72A 1.0000
C73 C204 1.503(7)
C73 C203 1.504(7)
C73 H73A 1.0000
C74 H74A 0.9800
C74 H74B 0.9800
C74 H74C 0.9800
C75 H75A 0.9800
C75 H75B 0.9800
C75 H75C 0.9800
C76 H76A 0.9800
C76 H76B 0.9800
C76 H76C 0.9800
C77 C166 1.354(8)
C77 H77A 0.9500
C78 C115 1.340(9)
C78 H78A 0.9500
C79 C122 1.512(7)
C79 C132 1.544(7)
C79 H79A 1.0000
C80 C92 1.356(9)
C81 C96 1.344(10)
C81 C125 1.398(10)
C81 H81A 0.9500
C82 H82A 0.9800
C82 H82B 0.9800
C82 H82C 0.9800
C83 H83A 0.9800
C83 H83B 0.9800
C83 H83C 0.9800
C84 C101 1.522(8)
C84 C105 1.524(8)
C84 H84A 1.0000
C85 C119 1.429(8)
C85 C206 1.495(8)
C86 H86A 0.9500
C87 H87A 0.9800
C87 H87B 0.9800
C87 H87C 0.9800
C88 H88A 0.9800
C88 H88B 0.9800
C88 H88C 0.9800
C89 H89A 0.9800
C89 H89B 0.9800
C89 H89C 0.9800
C90 C125 1.414(8)
C90 C135 1.480(9)
C91 H91A 0.9800
C91 H91B 0.9800
C91 H91C 0.9800
C92 C124 1.384(10)
C92 H92A 0.9500
C93 C202 1.527(9)
C93 C99 1.537(8)
C93 C201 1.542(9)
C93 H93A 1.0000
C94 H94A 0.9800
C94 H94B 0.9800
C94 H94C 0.9800
C95 H95A 0.9800
C95 H95B 0.9800
C95 H95C 0.9800
C96 H96A 0.9500
C97 C118 1.379(8)
C98 H98A 0.9800
C98 H98B 0.9800
C98 H98C 0.9800
C100 H10A 0.9800
C100 H10B 0.9800
C100 H10C 0.9800
C101 H10D 0.9800
C101 H10E 0.9800
C101 H10F 0.9800
C102 H10G 0.9800
C102 H10H 0.9800
C102 H10I 0.9800
C104 C124 1.341(10)
C104 H10J 0.9500
C105 H10K 0.9800
C105 H10L 0.9800
C105 H10M 0.9800
C106 H10N 0.9800
C106 H10O 0.9800
C106 H10P 0.9800
C107 C114 1.476(9)
C107 C200 1.547(10)
C107 H10Q 1.0000
C109 C110 1.518(8)
C109 C131 1.546(8)
C109 H10R 1.0000
C110 H11A 0.9800
C110 H11B 0.9800
C110 H11C 0.9800
C111 H11D 0.9500
C114 H11E 0.9800
C114 H11F 0.9800
C114 H11G 0.9800
C115 H11H 0.9500
C116 C118 1.340(8)
C116 C119 1.354(9)
C116 H11I 0.9500
C118 H11J 0.9500
C119 H11K 0.9500
C120 H12A 0.9800
C120 H12B 0.9800
C120 H12C 0.9800
C121 H12D 0.9800
C121 H12E 0.9800
C121 H12F 0.9800
C122 H12G 0.9800
C122 H12H 0.9800
C122 H12I 0.9800
C123 H12J 0.9800
C123 H12K 0.9800
C123 H12L 0.9800
C124 H12M 0.9500
C125 H12N 0.9500
C126 H12O 0.9800
C126 H12P 0.9800
C126 H12Q 0.9800
C129 H12R 0.9800
C129 H12S 0.9800
C129 H12T 0.9800
C130 H13A 0.9800
C130 H13B 0.9800
C130 H13C 0.9800
C131 H13D 0.9800
C131 H13E 0.9800
C131 H13F 0.9800
C132 H13G 0.9800
C132 H13H 0.9800
C132 H13I 0.9800
C135 C144 1.482(12)
C135 C165 1.545(11)
C135 H13J 1.0000
C137 H13K 0.9800
C137 H13L 0.9800
C137 H13M 0.9800
C144 H14A 0.9800
C144 H14B 0.9800
C144 H14C 0.9800
C146 H14D 0.9800
C146 H14E 0.9800
C146 H14F 0.9800
C165 H16A 0.9800
C165 H16B 0.9800
C165 H16C 0.9800
C166 H16D 0.9500
C176 H17D 0.9800
C176 H17E 0.9800
C176 H17F 0.9800
C200 H20A 0.9800
C200 H20B 0.9800
C200 H20C 0.9800
C201 H20D 0.9800
C201 H20E 0.9800
C201 H20F 0.9800
C202 H20G 0.9800
C202 H20H 0.9800
C202 H20I 0.9800
C203 H20J 0.9800
C203 H20K 0.9800
C203 H20L 0.9800
C204 H20M 0.9800
C204 H20N 0.9800
C204 H20O 0.9800
C205 C206 1.528(8)
C205 H20P 0.9800
C205 H20Q 0.9800
C205 H20R 0.9800
C206 C207 1.541(7)
C206 H20S 1.0000
C207 H20T 0.9800
C207 H20U 0.9800
C207 H20V 0.9800
C210 H21A 0.9800
C210 H21B 0.9800
C210 H21C 0.9800

loop_
_geom_torsion_atom_site_label_1
_geom_torsion_atom_site_label_2
_geom_torsion_atom_site_label_3
_geom_torsion_atom_site_label_4
_geom_torsion
N2 Al1 N1 C40 -146.2(3)
C17 Al1 N1 C40 -2.0(4)
N9 Al1 N1 C40 104.3(4)
N2 Al1 N1 Al2 37.7(3)
C17 Al1 N1 Al2 -178.1(2)
N9 Al1 N1 Al2 -71.8(3)
C40 N1 Al2 N3 137.4(4)
Al1 N1 Al2 N3 -46.5(3)
C40 N1 Al2 C1 -83.2(4)
Al1 N1 Al2 C1 93.0(3)
C40 N1 Al2 N7 22.2(4)
Al1 N1 Al2 N7 -161.6(2)
N1 Al1 N2 C7 168.1(3)
C17 Al1 N2 C7 23.3(4)
N9 Al1 N2 C7 -83.3(3)
N1 Al1 N2 Al3 -8.6(3)
C17 Al1 N2 Al3 -153.4(2)
N9 Al1 N2 Al3 100.0(2)
C7 N2 Al3 N3 174.0(3)
Al1 N2 Al3 N3 -9.1(3)
C7 N2 Al3 C29 -4.4(4)
Al1 N2 Al3 C29 172.5(2)
N2 Al3 N3 C13 -173.9(3)
C29 Al3 N3 C13 4.4(4)
N2 Al3 N3 Al2 -0.4(3)
C29 Al3 N3 Al2 178.0(2)
N1 Al2 N3 C13 -160.6(4)
C1 Al2 N3 C13 57.4(4)
N7 Al2 N3 C13 -44.7(4)
N1 Al2 N3 Al3 26.0(3)
C1 Al2 N3 Al3 -115.9(3)
N7 Al2 N3 Al3 141.9(2)
N5 Al4 N4 C30 158.7(4)
C87 Al4 N4 C30 -60.5(4)
N8 Al4 N4 C30 43.7(4)
N5 Al4 N4 Al6 -27.9(3)
C87 Al4 N4 Al6 113.0(3)
N8 Al4 N4 Al6 -142.8(2)
N6 Al5 N5 C22 148.1(3)
C15 Al5 N5 C22 3.5(4)
N10 Al5 N5 C22 -103.1(4)
N6 Al5 N5 Al4 -38.3(3)
C15 Al5 N5 Al4 177.1(2)
N10 Al5 N5 Al4 70.5(2)
N4 Al4 N5 C22 -136.9(3)
C87 Al4 N5 C22 85.0(4)
N8 Al4 N5 C22 -22.7(4)
N4 Al4 N5 Al5 49.5(3)
C87 Al4 N5 Al5 -88.6(3)
N8 Al4 N5 Al5 163.7(2)
C30 N4 Al6 N6 174.1(3)
Al4 N4 Al6 N6 0.4(3)
C30 N4 Al6 C41 -3.4(5)
Al4 N4 Al6 C41 -177.1(3)
N4 Al6 N6 C19 -174.2(3)
C41 Al6 N6 C19 3.4(4)
N4 Al6 N6 Al5 11.4(3)
C41 Al6 N6 Al5 -171.0(3)
N5 Al5 N6 C19 -167.3(4)
C15 Al5 N6 C19 -23.0(4)
N10 Al5 N6 C19 82.6(4)
N5 Al5 N6 Al6 6.4(3)
C15 Al5 N6 Al6 150.7(2)
N10 Al5 N6 Al6 -103.7(2)
Al3 N2 C7 C18 92.9(4)
Al1 N2 C7 C18 -84.1(5)
Al3 N2 C7 C26 -83.2(4)
Al1 N2 C7 C26 99.8(4)
N1 Al2 N7 C103 -125.6(9)
N3 Al2 N7 C103 115.4(9)
C1 Al2 N7 C103 -1.8(9)
N4 Al4 N8 C51 -109.1(10)
N5 Al4 N8 C51 133.2(10)
C87 Al4 N8 C51 8.6(11)
N1 Al1 N9 C21 -97(2)
N2 Al1 N9 C21 147(2)
C17 Al1 N9 C21 26(2)
Al3 N3 C13 C80 84.8(6)
Al2 N3 C13 C80 -88.7(6)
Al3 N3 C13 C69 -91.2(5)
Al2 N3 C13 C69 95.2(5)
C26 C7 C18 C58 4.4(7)
N2 C7 C18 C58 -171.6(4)
C26 C7 C18 C44 -177.2(4)
N2 C7 C18 C44 6.7(7)
Al6 N6 C19 C20 85.1(5)
Al5 N6 C19 C20 -100.6(5)
Al6 N6 C19 C54 -91.2(4)
Al5 N6 C19 C54 83.1(5)
N6 C19 C20 C86 -171.5(4)
C54 C19 C20 C86 4.9(7)
N6 C19 C20 C34 8.6(7)
C54 C19 C20 C34 -175.0(4)
Al5 N5 C22 C45 -87.9(5)
Al4 N5 C22 C45 98.5(5)
Al5 N5 C22 C99 91.7(5)
Al4 N5 C22 C99 -82.0(5)
C18 C7 C26 C52 -4.5(7)
N2 C7 C26 C52 171.5(4)
C18 C7 C26 C60 178.5(4)
N2 C7 C26 C60 -5.4(7)
Al6 N4 C30 C36 -83.6(5)
Al4 N4 C30 C36 89.9(5)
Al6 N4 C30 C56 96.2(5)
Al4 N4 C30 C56 -90.3(5)
C35 C16 C31 C61 0.0(7)
C28 C16 C31 C61 -179.0(4)
C35 C16 C31 C50 176.9(5)
C28 C16 C31 C50 -2.2(7)
C57 C25 C33 C38 -1.4(7)
C73 C25 C33 C38 -179.7(4)
C57 C25 C33 C21 177.8(4)
C73 C25 C33 C21 -0.5(7)
C86 C20 C34 C83 -59.0(6)
C19 C20 C34 C83 120.8(5)
C86 C20 C34 C91 65.6(6)
C19 C20 C34 C91 -114.5(5)
C67 C32 C35 C16 -2.2(7)
C67 C32 C35 C47 179.5(5)
C31 C16 C35 C32 1.8(7)
C28 C16 C35 C32 -179.1(4)
C31 C16 C35 C47 -179.9(4)
C28 C16 C35 C47 -0.9(7)
C56 C30 C36 C77 -1.2(8)
N4 C30 C36 C77 178.6(5)
C56 C30 C36 C49 179.4(5)
N4 C30 C36 C49 -0.8(8)
C25 C33 C38 C53 1.4(7)
C21 C33 C38 C53 -177.8(4)
C25 C33 C38 C39 -177.5(4)
C21 C33 C38 C39 3.4(7)
C53 C38 C39 C102 -90.1(6)
C33 C38 C39 C102 88.6(6)
C53 C38 C39 C82 35.4(6)
C33 C38 C39 C82 -145.8(5)
Al1 N1 C40 C97 -96.7(5)
Al2 N1 C40 C97 79.4(6)
Al1 N1 C40 C85 83.6(5)
Al2 N1 C40 C85 -100.2(5)
C58 C18 C44 C89 -47.7(6)
C7 C18 C44 C89 133.9(5)
C58 C18 C44 C210 75.8(6)
C7 C18 C44 C210 -102.5(5)
C111 C24 C45 C22 -1.2(10)
C111 C24 C45 C109 179.6(6)
C99 C22 C45 C24 0.8(8)
N5 C22 C45 C24 -179.6(5)
C99 C22 C45 C109 -180.0(5)
N5 C22 C45 C109 -0.4(8)
C66 C37 C46 C43 -0.4(9)
C51 C37 C46 C43 -177.1(5)
C66 C37 C46 C84 178.4(5)
C51 C37 C46 C84 1.8(8)
C115 C43 C46 C37 0.3(9)
C115 C43 C46 C84 -178.6(6)
C32 C35 C47 C106 -37.2(7)
C16 C35 C47 C106 144.6(5)
C32 C35 C47 C76 87.9(6)
C16 C35 C47 C76 -90.2(5)
C30 C36 C49 C95 110.5(6)
C77 C36 C49 C95 -68.8(7)
C30 C36 C49 C129 -126.4(6)
C77 C36 C49 C129 54.3(8)
C61 C31 C50 C126 80.1(7)
C16 C31 C50 C126 -96.6(7)
C61 C31 C50 C137 -47.8(7)
C16 C31 C50 C137 135.4(6)
C7 C26 C52 C62 1.2(9)
C60 C26 C52 C62 178.3(5)
C33 C38 C53 C23 -0.2(7)
C39 C38 C53 C23 178.6(5)
C57 C23 C53 C38 -0.8(8)
C20 C19 C54 C63 -6.2(7)
N6 C19 C54 C63 170.2(4)
C20 C19 C54 C72 177.2(4)
N6 C19 C54 C72 -6.4(7)
C64 C48 C55 C98 114.0(6)
C96 C48 C55 C98 -64.0(7)
C64 C48 C55 C146 -122.9(7)
C96 C48 C55 C146 59.0(8)
C36 C30 C56 C68 2.8(7)
N4 C30 C56 C68 -177.0(4)
C36 C30 C56 C27 179.5(5)
N4 C30 C56 C27 -0.3(7)
C120 C27 C56 C68 80.5(6)
C88 C27 C56 C68 -42.5(6)
C120 C27 C56 C30 -96.2(5)
C88 C27 C56 C30 140.9(5)
C53 C23 C57 C25 0.8(8)
C33 C25 C57 C23 0.2(7)
C73 C25 C57 C23 178.5(5)
C7 C18 C58 C62 -0.9(8)
C44 C18 C58 C62 -179.3(5)
C7 C26 C60 C123 114.4(6)
C52 C26 C60 C123 -62.5(7)
C7 C26 C60 C74 -121.1(5)
C52 C26 C60 C74 62.0(6)
C16 C31 C61 C67 -1.5(7)
C50 C31 C61 C67 -178.4(5)
C26 C52 C62 C58 2.3(10)
C18 C58 C62 C52 -2.4(9)
C19 C54 C63 C65 2.7(8)
C72 C54 C63 C65 179.3(5)
C96 C48 C64 C90 1.6(9)
C55 C48 C64 C90 -176.6(6)
C96 C48 C64 C103 179.3(5)
C55 C48 C64 C103 1.2(8)
C54 C63 C65 C86 2.3(9)
C46 C37 C66 C78 0.8(9)
C51 C37 C66 C78 177.4(6)
C46 C37 C66 C107 -179.1(7)
C51 C37 C66 C107 -2.4(9)
C35 C32 C67 C61 0.9(9)
C31 C61 C67 C32 1.1(8)
C30 C56 C68 C166 -1.7(8)
C27 C56 C68 C166 -178.4(5)
C80 C13 C69 C104 -1.9(8)
N3 C13 C69 C104 174.3(5)
C80 C13 C69 C79 -180.0(5)
N3 C13 C69 C79 -3.7(7)
C63 C54 C72 C100 52.6(6)
C19 C54 C72 C100 -130.8(5)
C63 C54 C72 C75 -71.2(6)
C19 C54 C72 C75 105.4(5)
C57 C25 C73 C204 44.3(7)
C33 C25 C73 C204 -137.6(6)
C57 C25 C73 C203 -82.6(6)
C33 C25 C73 C203 95.6(6)
C30 C36 C77 C166 -1.6(9)
C49 C36 C77 C166 177.8(6)
C37 C66 C78 C115 -1.0(11)
C107 C66 C78 C115 178.9(7)
C104 C69 C79 C122 47.7(8)
C13 C69 C79 C122 -134.2(5)
C104 C69 C79 C132 -75.5(7)
C13 C69 C79 C132 102.5(6)
N3 C13 C80 C92 -175.6(6)
C69 C13 C80 C92 0.4(9)
N3 C13 C80 C71 3.6(9)
C69 C13 C80 C71 179.6(5)
C121 C71 C80 C92 68.3(8)
C94 C71 C80 C92 -55.0(9)
C121 C71 C80 C13 -111.0(7)
C94 C71 C80 C13 125.8(6)
C37 C46 C84 C101 136.8(6)
C43 C46 C84 C101 -44.4(8)
C37 C46 C84 C105 -100.1(6)
C43 C46 C84 C105 78.7(7)
C97 C40 C85 C119 -1.3(8)
N1 C40 C85 C119 178.4(5)
C97 C40 C85 C206 178.1(5)
N1 C40 C85 C206 -2.2(8)
C63 C65 C86 C20 -3.7(9)
C19 C20 C86 C65 0.0(8)
C34 C20 C86 C65 179.9(5)
C48 C64 C90 C125 -2.4(9)
C103 C64 C90 C125 179.9(5)
C48 C64 C90 C135 -179.8(6)
C103 C64 C90 C135 2.4(9)
C13 C80 C92 C124 1.7(11)
C71 C80 C92 C124 -177.6(7)
C125 C81 C96 C48 -2.1(11)
C64 C48 C96 C81 0.8(9)
C55 C48 C96 C81 179.0(6)
C85 C40 C97 C118 1.3(8)
N1 C40 C97 C118 -178.3(5)
C85 C40 C97 C70 -177.3(5)
N1 C40 C97 C70 3.0(8)
C176 C70 C97 C118 -69.1(8)
C130 C70 C97 C118 56.3(8)
C176 C70 C97 C40 109.5(6)
C130 C70 C97 C40 -125.0(6)
C111 C59 C99 C22 -0.3(10)
C111 C59 C99 C93 -178.4(6)
C45 C22 C99 C59 -0.1(8)
N5 C22 C99 C59 -179.8(5)
C45 C22 C99 C93 177.9(5)
N5 C22 C99 C93 -1.7(8)
C202 C93 C99 C59 67.7(7)
C201 C93 C99 C59 -58.9(8)
C202 C93 C99 C22 -110.5(6)
C201 C93 C99 C22 123.0(6)
C13 C69 C104 C124 1.4(10)
C79 C69 C104 C124 179.5(7)
C78 C66 C107 C114 -49.8(11)
C37 C66 C107 C114 130.0(8)
C78 C66 C107 C200 71.6(9)
C37 C66 C107 C200 -108.5(8)
C24 C45 C109 C110 -65.6(7)
C22 C45 C109 C110 115.2(6)
C24 C45 C109 C131 57.3(7)
C22 C45 C109 C131 -121.9(6)
C45 C24 C111 C59 0.7(11)
C99 C59 C111 C24 0.0(11)
C66 C78 C115 C43 0.9(13)
C46 C43 C115 C78 -0.5(11)
C119 C116 C118 C97 -0.1(12)
C40 C97 C118 C116 -0.7(10)
C70 C97 C118 C116 178.0(6)
C118 C116 C119 C85 0.1(11)
C40 C85 C119 C116 0.6(10)
C206 C85 C119 C116 -178.9(6)
C69 C104 C124 C92 0.6(13)
C80 C92 C124 C104 -2.3(13)
C96 C81 C125 C90 1.2(11)
C64 C90 C125 C81 1.0(9)
C135 C90 C125 C81 178.4(7)
C64 C90 C135 C144 -144.1(10)
C125 C90 C135 C144 38.6(12)
C64 C90 C135 C165 88.7(8)
C125 C90 C135 C165 -88.6(9)
C36 C77 C166 C68 2.7(9)
C56 C68 C166 C77 -1.1(9)
C40 C85 C206 C205 116.2(6)
C119 C85 C206 C205 -64.4(7)
C40 C85 C206 C207 -120.5(6)
C119 C85 C206 C207 59.0(7)
